data_4330917
loop_
_publ_author_name
'Daniel L. Reger'
'Andrea E. Pascui'
'Mark D. Smith'
'Julia Jezierska'
'Andrew Ozarowski'

_publ_contact_author_address
;
Department of Chemistry and Biochemistry
University of South Carolina
Columbia, South Carolina 29208
USA
;
_publ_contact_author_email reger@mailbox.sc.edu
_publ_contact_author_fax '1 803 777 9521'
_publ_contact_author_name 'Professor Daniel L. Reger'
_publ_contact_author_phone '1 803 777 2587'
_publ_section_title
;
 Dinuclear Complexes Containing Linear M-F-M [M = Mn(II), Fe(II), Co(II),
 Ni(II), Cu(II), Zn(II), Cd(II)] Bridges: Trends in Structures,
 Antiferromagnetic Superexchange Interactions, and Spectroscopic
 Properties
;
_journal_name_full 'Inorganic Chemistry'
_journal_page_first 11820
_journal_page_last 11836
_journal_paper_doi 10.1021/ic301757g
_journal_volume 51
_journal_year 2012
_chemical_absolute_configuration ad
_chemical_formula_moiety 'C56 H68 Cu2 F N16, 3(B F4)'
_chemical_formula_sum 'C56 H68 B3 Cu2 F13 N16'
_chemical_formula_weight 1371.77
_chemical_name_systematic
; 
 ? 
;
_space_group_IT_number 1
_symmetry_cell_setting triclinic
_symmetry_space_group_name_Hall 'P 1'
_symmetry_space_group_name_H-M 'P 1'
_atom_sites_solution_hydrogens geom
_atom_sites_solution_primary direct
_atom_sites_solution_secondary difmap
_audit_creation_method SHELXL-97
_cell_angle_alpha 82.9970(10)
_cell_angle_beta 88.7410(10)
_cell_angle_gamma 71.7630(10)
_cell_formula_units_Z 3
_cell_length_a 12.5765(8)
_cell_length_b 13.5961(9)
_cell_length_c 27.8253(18)
_cell_measurement_reflns_used 7418
_cell_measurement_temperature 150(2)
_cell_measurement_theta_max 26.346
_cell_measurement_theta_min 2.236
_cell_volume 4484.5(5)
_computing_cell_refinement 'SAINT-Plus Version 6.45 (Bruker, 2001)'
_computing_data_collection 'SMART Version 5.625 (Bruker, 2001)'
_computing_data_reduction 'SAINT-Plus Version 6.45 (Bruker, 2001)'
_computing_molecular_graphics various
_computing_publication_material 'SHELXTL Version 6.14 (Bruker, 2000)'
_computing_structure_refinement 'SHELXL-97 (Sheldrick, 1997)'
_computing_structure_solution 'SHELXS-97 (Sheldrick, 1990)'
_diffrn_ambient_temperature 150(2)
_diffrn_measured_fraction_theta_full 0.996
_diffrn_measured_fraction_theta_max 0.996
_diffrn_measurement_device_type 'Bruker SMART APEX CCD diffractometer'
_diffrn_measurement_method 'omega scans'
_diffrn_radiation_monochromator graphite
_diffrn_radiation_source 'fine-focus sealed tube'
_diffrn_radiation_type MoK\a
_diffrn_radiation_wavelength 0.71073
_diffrn_reflns_av_R_equivalents 0.0294
_diffrn_reflns_av_sigmaI/netI 0.0547
_diffrn_reflns_limit_h_max 15
_diffrn_reflns_limit_h_min -15
_diffrn_reflns_limit_k_max 16
_diffrn_reflns_limit_k_min -17
_diffrn_reflns_limit_l_max 34
_diffrn_reflns_limit_l_min -34
_diffrn_reflns_number 53046
_diffrn_reflns_theta_full 26.42
_diffrn_reflns_theta_max 26.42
_diffrn_reflns_theta_min 1.47
_exptl_absorpt_coefficient_mu 0.806
_exptl_absorpt_correction_T_max 1.0000
_exptl_absorpt_correction_T_min 0.7616
_exptl_absorpt_correction_type multi-scan
_exptl_absorpt_process_details 'SADABS Version 2.05 (Bruker, 2001)'
_exptl_crystal_colour green
_exptl_crystal_density_diffrn 1.524
_exptl_crystal_description parallelogram
_exptl_crystal_F_000 2118
_exptl_crystal_size_max 0.52
_exptl_crystal_size_mid 0.24
_exptl_crystal_size_min 0.20
_refine_diff_density_max 1.022
_refine_diff_density_min -0.411
_refine_diff_density_rms 0.085
_refine_ls_abs_structure_details 'Flack H D (1983), Acta Cryst. A39, 876-881'
_refine_ls_abs_structure_Flack 0.497(11)
_refine_ls_extinction_method none
_refine_ls_goodness_of_fit_ref 1.024
_refine_ls_hydrogen_treatment constr
_refine_ls_matrix_type full
_refine_ls_number_parameters 2396
_refine_ls_number_reflns 32749
_refine_ls_number_restraints 543
_refine_ls_restrained_S_all 1.061
_refine_ls_R_factor_all 0.0709
_refine_ls_R_factor_gt 0.0480
_refine_ls_shift/su_max 0.004
_refine_ls_shift/su_mean 0.001
_refine_ls_structure_factor_coef Fsqd
_refine_ls_weighting_details 'calc w=1/[\s^2^(Fo^2^)+(0.0694P)^2^+0.6977P] where P=(Fo^2^+2Fc^2^)/3'
_refine_ls_weighting_scheme calc
_refine_ls_wR_factor_gt 0.1167
_refine_ls_wR_factor_ref 0.1322
_reflns_number_gt 24313
_reflns_number_total 32749
_reflns_threshold_expression >2sigma(I)
_cod_data_source_file ic301757g_si_001_6.cif
_cod_data_source_block 4LT
_cod_database_code 4330917

loop_
_symmetry_equiv_pos_as_xyz
'x, y, z'

loop_
_atom_site_label
_atom_site_type_symbol
_atom_site_fract_x
_atom_site_fract_y
_atom_site_fract_z
_atom_site_U_iso_or_equiv
_atom_site_adp_type
_atom_site_occupancy
_atom_site_symmetry_multiplicity
_atom_site_calc_flag
_atom_site_refinement_flags
_atom_site_disorder_assembly
_atom_site_disorder_group
Cu1A Cu 0.86712(4) 0.17042(3) 0.163150(17) 0.01764(15) Uani 1 1 d . . .
Cu2A Cu 0.67335(4) 0.01473(4) 0.112757(17) 0.01973(16) Uani 1 1 d . . .
F1A F 0.7730(2) 0.09348(19) 0.13546(9) 0.0209(7) Uani 1 1 d . . .
C1A C 0.9735(3) 0.0071(3) 0.25939(15) 0.0170(11) Uani 1 1 d . . .
H1A H 1.0205 -0.0387 0.2870 0.020 Uiso 1 1 calc R . .
C2A C 0.7420(3) -0.1898(3) 0.19249(14) 0.0171(12) Uani 1 1 d . . .
H2A H 0.7635 -0.2600 0.2121 0.020 Uiso 1 1 calc R . .
C3A C 0.8067(4) 0.3764(3) 0.08187(15) 0.0181(12) Uani 1 1 d . . .
H3A H 0.7868 0.4464 0.0622 0.022 Uiso 1 1 calc R . .
C4A C 0.5631(4) 0.1905(3) 0.02097(14) 0.0221(12) Uani 1 1 d . . .
H4A H 0.5137 0.2413 -0.0046 0.026 Uiso 1 1 calc R . .
C11A C 0.9847(4) 0.1478(4) 0.30808(15) 0.0212(12) Uani 1 1 d . . .
C12A C 0.9500(4) 0.2526(4) 0.29994(16) 0.0246(13) Uani 1 1 d U . .
H12A H 0.9587 0.2989 0.3214 0.030 Uiso 1 1 calc R . .
C13A C 0.8995(4) 0.2805(3) 0.25480(17) 0.0194(12) Uani 1 1 d . . .
C14A C 1.0478(4) 0.0757(4) 0.34903(16) 0.0259(13) Uani 1 1 d . . .
H14A H 1.0007 0.0368 0.3653 0.039 Uiso 1 1 calc R . .
H14B H 1.0694 0.1154 0.3720 0.039 Uiso 1 1 calc R . .
H14C H 1.1151 0.0267 0.3370 0.039 Uiso 1 1 calc R . .
C15A C 0.8539(4) 0.3881(3) 0.22740(16) 0.0234(13) Uani 1 1 d . . .
H15A H 0.8861 0.3887 0.1950 0.035 Uiso 1 1 calc R . .
H15B H 0.8737 0.4385 0.2449 0.035 Uiso 1 1 calc R . .
H15C H 0.7722 0.4072 0.2245 0.035 Uiso 1 1 calc R . .
C21A C 1.1244(3) -0.1013(4) 0.20841(17) 0.0218(13) Uani 1 1 d U . .
C22A C 1.1450(4) -0.0912(4) 0.15987(17) 0.0318(14) Uani 1 1 d . . .
H22A H 1.2036 -0.1374 0.1438 0.038 Uiso 1 1 calc R . .
C23A C 1.0688(4) -0.0053(3) 0.13888(15) 0.0182(12) Uani 1 1 d . . .
C24A C 1.1757(4) -0.1794(4) 0.24995(19) 0.0329(15) Uani 1 1 d . . .
H24A H 1.1287 -0.2243 0.2583 0.049 Uiso 1 1 calc R . .
H24B H 1.1819 -0.1437 0.2778 0.049 Uiso 1 1 calc R . .
H24C H 1.2504 -0.2220 0.2413 0.049 Uiso 1 1 calc R . .
C25A C 1.0671(4) 0.0441(4) 0.08828(16) 0.0300(15) Uani 1 1 d . . .
H25A H 1.1045 0.0978 0.0870 0.045 Uiso 1 1 calc R . .
H25B H 0.9894 0.0762 0.0768 0.045 Uiso 1 1 calc R . .
H25C H 1.1064 -0.0089 0.0676 0.045 Uiso 1 1 calc R . .
C31A C 0.5655(4) -0.2293(4) 0.18184(15) 0.0221(12) Uani 1 1 d . . .
C32A C 0.4667(4) -0.1833(4) 0.15238(17) 0.0254(13) Uani 1 1 d . . .
H32A H 0.4062 -0.2094 0.1482 0.030 Uiso 1 1 calc R . .
C33A C 0.4817(4) -0.0891(4) 0.13113(15) 0.0219(13) Uani 1 1 d . . .
C34A C 0.5931(4) -0.3305(4) 0.21491(19) 0.0338(15) Uani 1 1 d . . .
H34A H 0.6630 -0.3791 0.2047 0.051 Uiso 1 1 calc R . .
H34B H 0.5323 -0.3609 0.2133 0.051 Uiso 1 1 calc R . .
H34C H 0.6019 -0.3174 0.2482 0.051 Uiso 1 1 calc R . .
C35A C 0.3960(4) -0.0109(4) 0.09762(17) 0.0316(15) Uani 1 1 d . . .
H35A H 0.3516 0.0457 0.1154 0.047 Uiso 1 1 calc R . .
H35B H 0.3466 -0.0449 0.0847 0.047 Uiso 1 1 calc R . .
H35C H 0.4337 0.0178 0.0709 0.047 Uiso 1 1 calc R . .
C41A C 0.9107(4) -0.2759(3) 0.14575(16) 0.0207(12) Uani 1 1 d . . .
C42A C 0.9597(4) -0.2399(3) 0.10236(15) 0.0243(13) Uani 1 1 d . . .
H42A H 1.0261 -0.2774 0.0873 0.029 Uiso 1 1 calc R . .
C43A C 0.8923(4) -0.1425(4) 0.08750(15) 0.0247(13) Uani 1 1 d . . .
C44A C 0.9438(4) -0.3769(4) 0.17622(15) 0.0287(14) Uani 1 1 d . . .
H44A H 0.9494 -0.3659 0.2101 0.043 Uiso 1 1 calc R . .
H44B H 1.0166 -0.4204 0.1659 0.043 Uiso 1 1 calc R . .
H44C H 0.8876 -0.4120 0.1730 0.043 Uiso 1 1 calc R . .
C45A C 0.9000(4) -0.0764(4) 0.04100(17) 0.0350(16) Uani 1 1 d . . .
H45A H 0.8554 -0.0901 0.0157 0.052 Uiso 1 1 calc R . .
H45B H 0.9784 -0.0933 0.0312 0.052 Uiso 1 1 calc R . .
H45C H 0.8713 -0.0025 0.0458 0.052 Uiso 1 1 calc R . .
C51A C 0.9870(4) 0.4159(4) 0.09619(17) 0.0277(13) Uani 1 1 d . . .
C52A C 1.0773(4) 0.3660(3) 0.12275(16) 0.0209(12) Uani 1 1 d . . .
H52A H 1.1404 0.3890 0.1263 0.025 Uiso 1 1 calc R . .
C53A C 1.0629(4) 0.2718(3) 0.14502(16) 0.0225(13) Uani 1 1 d . . .
C54A C 0.9543(5) 0.5164(4) 0.06352(17) 0.0347(15) Uani 1 1 d . . .
H54A H 1.0049 0.5560 0.0692 0.052 Uiso 1 1 calc R . .
H54B H 0.8773 0.5570 0.0702 0.052 Uiso 1 1 calc R . .
H54C H 0.9593 0.5020 0.0297 0.052 Uiso 1 1 calc R . .
C55A C 1.1481(4) 0.1892(4) 0.17921(16) 0.0269(14) Uani 1 1 d . . .
H55A H 1.1155 0.1831 0.2113 0.040 Uiso 1 1 calc R . .
H55B H 1.2156 0.2099 0.1818 0.040 Uiso 1 1 calc R . .
H55C H 1.1678 0.1218 0.1664 0.040 Uiso 1 1 calc R . .
C61A C 0.6323(4) 0.4644(4) 0.12906(17) 0.0231(13) Uani 1 1 d U . .
C62A C 0.5830(4) 0.4322(4) 0.16708(16) 0.0245(13) Uani 1 1 d . . .
H62A H 0.5159 0.4719 0.1809 0.029 Uiso 1 1 calc R . .
C63A C 0.6469(4) 0.3280(3) 0.18408(16) 0.0211(12) Uani 1 1 d . . .
C64A C 0.6052(5) 0.5636(4) 0.09710(19) 0.0422(18) Uani 1 1 d . . .
H64A H 0.5430 0.6158 0.1106 0.063 Uiso 1 1 calc R . .
H64B H 0.5835 0.5533 0.0649 0.063 Uiso 1 1 calc R . .
H64C H 0.6709 0.5879 0.0944 0.063 Uiso 1 1 calc R . .
C65A C 0.6340(4) 0.2632(4) 0.22916(18) 0.0319(14) Uani 1 1 d U . .
H65A H 0.6747 0.1898 0.2265 0.048 Uiso 1 1 calc R . .
H65B H 0.5544 0.2716 0.2342 0.048 Uiso 1 1 calc R . .
H65C H 0.6643 0.2854 0.2566 0.048 Uiso 1 1 calc R . .
C71A C 0.5298(5) 0.0572(4) -0.02951(17) 0.0342(16) Uani 1 1 d . . .
C72A C 0.5645(5) -0.0475(4) -0.02442(19) 0.0359(16) Uani 1 1 d . . .
H72A H 0.5504 -0.0900 -0.0466 0.043 Uiso 1 1 calc R . .
C73A C 0.6260(4) -0.0836(4) 0.01985(16) 0.0271(14) Uani 1 1 d . . .
C74A C 0.4669(5) 0.1394(4) -0.07079(17) 0.0458(18) Uani 1 1 d U . .
H74A H 0.4549 0.1043 -0.0980 0.069 Uiso 1 1 calc R . .
H74B H 0.5114 0.1854 -0.0815 0.069 Uiso 1 1 calc R . .
H74C H 0.3945 0.1807 -0.0592 0.069 Uiso 1 1 calc R . .
C75A C 0.6712(5) -0.1921(4) 0.04082(19) 0.0401(17) Uani 1 1 d . . .
H75A H 0.7476 -0.2216 0.0295 0.060 Uiso 1 1 calc R . .
H75B H 0.6241 -0.2317 0.0309 0.060 Uiso 1 1 calc R . .
H75C H 0.6721 -0.1959 0.0762 0.060 Uiso 1 1 calc R . .
C81A C 0.4209(4) 0.2945(4) 0.07566(16) 0.0250(13) Uani 1 1 d . . .
C82A C 0.3997(4) 0.2820(4) 0.12352(19) 0.0310(15) Uani 1 1 d . . .
H82A H 0.3461 0.3305 0.1407 0.037 Uiso 1 1 calc R . .
C83A C 0.4728(4) 0.1821(4) 0.14356(17) 0.0229(13) Uani 1 1 d . . .
C84A C 0.3654(4) 0.3878(4) 0.04019(17) 0.0339(15) Uani 1 1 d . . .
H84A H 0.4226 0.4136 0.0235 0.051 Uiso 1 1 calc R . .
H84B H 0.3156 0.4426 0.0574 0.051 Uiso 1 1 calc R . .
H84C H 0.3218 0.3681 0.0164 0.051 Uiso 1 1 calc R . .
C85A C 0.4758(4) 0.1259(4) 0.19486(16) 0.0342(15) Uani 1 1 d . . .
H85A H 0.4286 0.0804 0.1959 0.051 Uiso 1 1 calc R . .
H85B H 0.4477 0.1774 0.2176 0.051 Uiso 1 1 calc R . .
H85C H 0.5530 0.0838 0.2039 0.051 Uiso 1 1 calc R . .
C86A C 0.8607(3) -0.0201(3) 0.25837(15) 0.0144(11) Uani 1 1 d U . .
C87A C 0.7859(4) 0.0101(4) 0.29265(16) 0.0246(13) Uani 1 1 d . . .
H87A H 0.7981 0.0507 0.3162 0.029 Uiso 1 1 calc R . .
C88A C 0.6869(4) -0.0203(4) 0.29298(16) 0.0239(13) Uani 1 1 d . . .
H88A H 0.6312 0.0025 0.3164 0.029 Uiso 1 1 calc R . .
C89A C 0.6711(3) -0.0818(3) 0.26004(15) 0.0145(11) Uani 1 1 d . . .
H89A H 0.6050 -0.1017 0.2609 0.017 Uiso 1 1 calc R . .
C90A C 0.7517(4) -0.1152(3) 0.22525(15) 0.0176(11) Uani 1 1 d . . .
C91A C 0.8504(3) -0.0848(3) 0.22577(16) 0.0165(12) Uani 1 1 d . . .
H91A H 0.9087 -0.1091 0.2037 0.020 Uiso 1 1 calc R . .
C92A C 0.7911(4) 0.2967(3) 0.04946(14) 0.0165(11) Uani 1 1 d U . .
C93A C 0.8696(4) 0.2614(4) 0.01401(14) 0.0255(13) Uani 1 1 d U . .
H93A H 0.9366 0.2797 0.0120 0.031 Uiso 1 1 calc R . .
C94A C 0.8486(5) 0.1999(4) -0.01791(17) 0.0305(15) Uani 1 1 d . . .
H94A H 0.9018 0.1749 -0.0419 0.037 Uiso 1 1 calc R . .
C95A C 0.7517(4) 0.1747(4) -0.01522(16) 0.0270(14) Uani 1 1 d . . .
H95A H 0.7381 0.1313 -0.0371 0.032 Uiso 1 1 calc R . .
C96A C 0.6699(4) 0.2131(3) 0.02046(14) 0.0208(12) Uani 1 1 d . . .
C97A C 0.6922(3) 0.2724(3) 0.05260(14) 0.0148(11) Uani 1 1 d . . .
H97A H 0.6401 0.2969 0.0770 0.018 Uiso 1 1 calc R . .
N11A N 0.9006(3) 0.1957(3) 0.23463(12) 0.0198(10) Uani 1 1 d . . .
N12A N 0.9546(3) 0.1145(3) 0.26758(12) 0.0185(10) Uani 1 1 d . . .
N21A N 0.9966(3) 0.0444(3) 0.17111(12) 0.0188(10) Uani 1 1 d . . .
N22A N 1.0352(3) -0.0142(3) 0.21572(13) 0.0194(10) Uani 1 1 d . . .
N31A N 0.5791(3) -0.0819(3) 0.14382(13) 0.0198(10) Uani 1 1 d . . .
N32A N 0.6264(3) -0.1686(3) 0.17465(13) 0.0197(10) Uani 1 1 d . . .
N41A N 0.8033(3) -0.1096(3) 0.11622(12) 0.0165(9) Uani 1 1 d U . .
N42A N 0.8185(3) -0.1984(3) 0.15096(13) 0.0194(10) Uani 1 1 d . . .
N51A N 0.9693(3) 0.2605(3) 0.13035(12) 0.0214(11) Uani 1 1 d . . .
N52A N 0.9161(3) 0.3517(3) 0.09978(12) 0.0192(10) Uani 1 1 d . . .
N61A N 0.7369(3) 0.3009(3) 0.15608(13) 0.0179(10) Uani 1 1 d . . .
N62A N 0.7287(3) 0.3823(3) 0.12195(12) 0.0194(11) Uani 1 1 d . . .
N71A N 0.6294(3) -0.0019(3) 0.04057(15) 0.0280(12) Uani 1 1 d . . .
N72A N 0.5699(3) 0.0849(3) 0.01037(13) 0.0241(11) Uani 1 1 d . . .
N81A N 0.5395(3) 0.1437(3) 0.10878(14) 0.0207(10) Uani 1 1 d . . .
N82A N 0.5055(3) 0.2080(3) 0.06809(12) 0.0193(10) Uani 1 1 d . . .
Cu1B Cu 0.49823(4) 0.50360(4) 0.497490(19) 0.01948(16) Uani 1 1 d . . .
Cu2B Cu 0.30439(4) 0.34793(4) 0.447315(19) 0.01943(16) Uani 1 1 d . . .
F1B F 0.4004(2) 0.4254(2) 0.47494(10) 0.0216(7) Uani 1 1 d . . .
C1B C 0.6123(4) 0.3308(4) 0.58920(18) 0.0224(13) Uani 1 1 d . . .
H1B H 0.6626 0.2806 0.6147 0.027 Uiso 1 1 calc R . .
C2B C 0.3647(4) 0.1462(4) 0.52796(17) 0.0205(13) Uani 1 1 d . . .
H2B H 0.3851 0.0760 0.5475 0.025 Uiso 1 1 calc R . .
C3B C 0.4308(4) 0.7077(4) 0.41862(17) 0.0196(13) Uani 1 1 d . . .
H3B H 0.4084 0.7787 0.3997 0.024 Uiso 1 1 calc R . .
C4B C 0.2020(4) 0.5111(4) 0.35255(17) 0.0215(13) Uani 1 1 d . . .
H4B H 0.1546 0.5579 0.3253 0.026 Uiso 1 1 calc R . .
C11B C 0.6390(5) 0.4592(4) 0.6418(2) 0.0318(15) Uani 1 1 d . . .
C12B C 0.6049(5) 0.5679(4) 0.6363(2) 0.0337(16) Uani 1 1 d . . .
H12B H 0.6191 0.6110 0.6582 0.040 Uiso 1 1 calc R . .
C13B C 0.5466(5) 0.6003(4) 0.5931(2) 0.0304(15) Uani 1 1 d . . .
C14B C 0.7047(6) 0.3846(5) 0.6799(2) 0.053(2) Uani 1 1 d . . .
H14D H 0.6562 0.3518 0.6993 0.079 Uiso 1 1 calc R . .
H14E H 0.7387 0.4205 0.7005 0.079 Uiso 1 1 calc R . .
H14F H 0.7637 0.3310 0.6655 0.079 Uiso 1 1 calc R . .
C15B C 0.4958(5) 0.7125(4) 0.5691(2) 0.0315(15) Uani 1 1 d . . .
H15D H 0.5280 0.7201 0.5370 0.047 Uiso 1 1 calc R . .
H15E H 0.5124 0.7605 0.5892 0.047 Uiso 1 1 calc R . .
H15F H 0.4145 0.7287 0.5659 0.047 Uiso 1 1 calc R . .
C21B C 0.7502(4) 0.2246(4) 0.53231(19) 0.0230(13) Uani 1 1 d . . .
C22B C 0.7712(4) 0.2412(4) 0.48422(16) 0.0209(12) Uani 1 1 d . . .
H22B H 0.8271 0.1964 0.4664 0.025 Uiso 1 1 calc R . .
C23B C 0.6960(4) 0.3349(4) 0.46667(17) 0.0222(13) Uani 1 1 d . . .
C24B C 0.7954(5) 0.1363(4) 0.5699(2) 0.0372(17) Uani 1 1 d . . .
H24D H 0.7379 0.1030 0.5790 0.056 Uiso 1 1 calc R . .
H24E H 0.8179 0.1614 0.5984 0.056 Uiso 1 1 calc R . .
H24F H 0.8606 0.0855 0.5575 0.056 Uiso 1 1 calc R . .
C25B C 0.6945(4) 0.3913(4) 0.41875(18) 0.0269(14) Uani 1 1 d . . .
H25D H 0.7324 0.4440 0.4201 0.040 Uiso 1 1 calc R . .
H25E H 0.6168 0.4257 0.4077 0.040 Uiso 1 1 calc R . .
H25F H 0.7333 0.3424 0.3962 0.040 Uiso 1 1 calc R . .
C31B C 0.1888(4) 0.1032(4) 0.51580(16) 0.0190(12) Uani 1 1 d . . .
C32B C 0.0922(5) 0.1537(4) 0.48539(19) 0.0306(15) Uani 1 1 d . . .
H32B H 0.0324 0.1275 0.4799 0.037 Uiso 1 1 calc R . .
C33B C 0.1031(4) 0.2485(4) 0.46561(17) 0.0215(13) Uani 1 1 d . . .
C34B C 0.2188(5) 0.0026(4) 0.5478(2) 0.0349(16) Uani 1 1 d U . .
H34D H 0.2744 -0.0509 0.5319 0.052 Uiso 1 1 calc R . .
H34E H 0.1516 -0.0185 0.5542 0.052 Uiso 1 1 calc R . .
H34F H 0.2501 0.0108 0.5784 0.052 Uiso 1 1 calc R . .
C35B C 0.0254(4) 0.3268(4) 0.4320(2) 0.0331(15) Uani 1 1 d . . .
H35D H -0.0212 0.3826 0.4496 0.050 Uiso 1 1 calc R . .
H35E H -0.0224 0.2947 0.4165 0.050 Uiso 1 1 calc R . .
H35F H 0.0675 0.3559 0.4072 0.050 Uiso 1 1 calc R . .
C41B C 0.5322(4) 0.0568(4) 0.48285(18) 0.0217(13) Uani 1 1 d . . .
C42B C 0.5895(4) 0.0901(4) 0.44240(19) 0.0260(14) Uani 1 1 d . . .
H42B H 0.6588 0.0523 0.4295 0.031 Uiso 1 1 calc R . .
C43B C 0.5220(4) 0.1892(4) 0.42629(17) 0.0240(14) Uani 1 1 d . . .
C44B C 0.5642(5) -0.0478(4) 0.51349(19) 0.0338(17) Uani 1 1 d . . .
H44D H 0.5589 -0.0375 0.5478 0.051 Uiso 1 1 calc R . .
H44E H 0.6412 -0.0879 0.5065 0.051 Uiso 1 1 calc R . .
H44F H 0.5133 -0.0859 0.5061 0.051 Uiso 1 1 calc R . .
C45B C 0.5403(5) 0.2563(4) 0.38175(19) 0.0333(16) Uani 1 1 d . . .
H45D H 0.4916 0.2531 0.3553 0.050 Uiso 1 1 calc R . .
H45E H 0.6187 0.2308 0.3722 0.050 Uiso 1 1 calc R . .
H45F H 0.5224 0.3286 0.3887 0.050 Uiso 1 1 calc R . .
C51B C 0.6106(4) 0.7533(4) 0.42952(18) 0.0194(12) Uani 1 1 d U . .
C52B C 0.7011(4) 0.7019(4) 0.45582(18) 0.0247(13) Uani 1 1 d . . .
H52B H 0.7639 0.7257 0.4582 0.030 Uiso 1 1 calc R . .
C53B C 0.6934(4) 0.6095(4) 0.47938(19) 0.0270(14) Uani 1 1 d . . .
C54B C 0.5765(5) 0.8487(4) 0.39526(19) 0.0319(16) Uani 1 1 d . . .
H54D H 0.6349 0.8827 0.3941 0.048 Uiso 1 1 calc R . .
H54E H 0.5063 0.8961 0.4058 0.048 Uiso 1 1 calc R . .
H54F H 0.5657 0.8311 0.3630 0.048 Uiso 1 1 calc R . .
C55B C 0.7758(4) 0.5279(4) 0.5137(2) 0.0360(17) Uani 1 1 d . . .
H55D H 0.7505 0.5348 0.5471 0.054 Uiso 1 1 calc R . .
H55E H 0.8496 0.5379 0.5105 0.054 Uiso 1 1 calc R . .
H55F H 0.7808 0.4583 0.5059 0.054 Uiso 1 1 calc R . .
C61B C 0.2598(4) 0.7926(4) 0.46752(18) 0.0236(14) Uani 1 1 d . . .
C62B C 0.2115(4) 0.7612(4) 0.50575(19) 0.0279(14) Uani 1 1 d . . .
H62B H 0.1433 0.7995 0.5193 0.033 Uiso 1 1 calc R . .
C63B C 0.2805(4) 0.6584(4) 0.52338(18) 0.0221(13) Uani 1 1 d . . .
C64B C 0.2258(5) 0.8921(4) 0.4338(2) 0.0420(18) Uani 1 1 d . . .
H64D H 0.1604 0.9419 0.4467 0.063 Uiso 1 1 calc R . .
H64E H 0.2068 0.8780 0.4019 0.063 Uiso 1 1 calc R . .
H64F H 0.2878 0.9215 0.4308 0.063 Uiso 1 1 calc R . .
C65B C 0.2706(5) 0.5918(4) 0.5689(2) 0.0339(16) Uani 1 1 d . . .
H65D H 0.3012 0.5181 0.5640 0.051 Uiso 1 1 calc R . .
H65E H 0.1916 0.6076 0.5776 0.051 Uiso 1 1 calc R . .
H65F H 0.3125 0.6060 0.5951 0.051 Uiso 1 1 calc R . .
C71B C 0.1850(4) 0.3725(4) 0.30267(18) 0.0237(14) Uani 1 1 d . . .
C72B C 0.2221(4) 0.2633(4) 0.31093(18) 0.0235(13) Uani 1 1 d . . .
H72B H 0.2157 0.2166 0.2892 0.028 Uiso 1 1 calc R . .
C73B C 0.2709(4) 0.2361(4) 0.35797(16) 0.0227(13) Uani 1 1 d . . .
C74B C 0.1252(5) 0.4458(4) 0.25994(18) 0.0344(16) Uani 1 1 d . . .
H74D H 0.0487 0.4832 0.2689 0.052 Uiso 1 1 calc R . .
H74E H 0.1227 0.4060 0.2331 0.052 Uiso 1 1 calc R . .
H74F H 0.1652 0.4961 0.2499 0.052 Uiso 1 1 calc R . .
C75B C 0.3147(5) 0.1282(4) 0.38275(19) 0.0297(15) Uani 1 1 d . . .
H75D H 0.3950 0.1000 0.3767 0.045 Uiso 1 1 calc R . .
H75E H 0.2752 0.0846 0.3703 0.045 Uiso 1 1 calc R . .
H75F H 0.3028 0.1287 0.4177 0.045 Uiso 1 1 calc R . .
C81B C 0.0478(4) 0.6178(4) 0.40047(19) 0.0263(14) Uani 1 1 d . . .
C82B C 0.0231(4) 0.6160(4) 0.44917(18) 0.0233(13) Uani 1 1 d . . .
H82B H -0.0342 0.6662 0.4640 0.028 Uiso 1 1 calc R . .
C83B C 0.1027(4) 0.5218(4) 0.4728(2) 0.0269(15) Uani 1 1 d . . .
C84B C -0.0071(5) 0.7017(4) 0.36010(19) 0.0330(16) Uani 1 1 d U . .
H84D H 0.0480 0.7333 0.3457 0.049 Uiso 1 1 calc R . .
H84E H -0.0688 0.7553 0.3730 0.049 Uiso 1 1 calc R . .
H84F H -0.0363 0.6710 0.3353 0.049 Uiso 1 1 calc R . .
C85B C 0.1082(5) 0.4751(5) 0.52468(19) 0.0350(16) Uani 1 1 d . . .
H85D H 0.0576 0.4327 0.5293 0.052 Uiso 1 1 calc R . .
H85E H 0.0854 0.5310 0.5455 0.052 Uiso 1 1 calc R . .
H85F H 0.1850 0.4311 0.5332 0.052 Uiso 1 1 calc R . .
C86B C 0.4962(4) 0.3086(4) 0.59301(17) 0.0186(12) Uani 1 1 d . . .
C87B C 0.4227(4) 0.3415(4) 0.62817(18) 0.0259(14) Uani 1 1 d . . .
H87B H 0.4378 0.3809 0.6516 0.031 Uiso 1 1 calc R . .
C88B C 0.3231(4) 0.3155(4) 0.62895(18) 0.0280(15) Uani 1 1 d . . .
H88B H 0.2688 0.3404 0.6526 0.034 Uiso 1 1 calc R . .
C89B C 0.3017(4) 0.2550(4) 0.59652(19) 0.0256(14) Uani 1 1 d . . .
H89B H 0.2337 0.2384 0.5982 0.031 Uiso 1 1 calc R . .
C90B C 0.3789(4) 0.2182(4) 0.56130(17) 0.0249(14) Uani 1 1 d . . .
C91B C 0.4767(4) 0.2449(4) 0.56085(18) 0.0241(14) Uani 1 1 d . . .
H91B H 0.5322 0.2190 0.5379 0.029 Uiso 1 1 calc R . .
C92B C 0.4171(4) 0.6298(4) 0.38407(16) 0.0188(13) Uani 1 1 d . . .
C93B C 0.4984(5) 0.5979(4) 0.34954(18) 0.0283(15) Uani 1 1 d . . .
H93B H 0.5634 0.6195 0.3486 0.034 Uiso 1 1 calc R . .
C94B C 0.4840(4) 0.5341(4) 0.31638(17) 0.0233(14) Uani 1 1 d . . .
H94B H 0.5399 0.5108 0.2932 0.028 Uiso 1 1 calc R . .
C95B C 0.3911(4) 0.5055(4) 0.31724(16) 0.0210(13) Uani 1 1 d . . .
H95B H 0.3817 0.4623 0.2943 0.025 Uiso 1 1 calc R . .
C96B C 0.3053(4) 0.5389(4) 0.35230(17) 0.0229(13) Uani 1 1 d . . .
C97B C 0.3254(4) 0.5995(4) 0.38583(15) 0.0189(13) Uani 1 1 d . . .
H97B H 0.2727 0.6198 0.4106 0.023 Uiso 1 1 calc R . .
N11B N 0.5398(3) 0.5183(3) 0.57130(13) 0.0183(11) Uani 1 1 d . . .
N12B N 0.5994(3) 0.4330(3) 0.60149(15) 0.0231(11) Uani 1 1 d . . .
N21B N 0.6281(3) 0.3805(3) 0.50186(14) 0.0201(11) Uani 1 1 d . . .
N22B N 0.6662(3) 0.3112(3) 0.54401(15) 0.0237(12) Uani 1 1 d . . .
N31B N 0.2036(3) 0.2549(3) 0.47989(15) 0.0199(11) Uani 1 1 d . . .
N32B N 0.2478(3) 0.1673(3) 0.51055(14) 0.0217(11) Uani 1 1 d . . .
N41B N 0.4339(3) 0.2209(3) 0.45415(14) 0.0197(11) Uani 1 1 d . . .
N42B N 0.4402(3) 0.1341(3) 0.48722(14) 0.0180(10) Uani 1 1 d . . .
N51B N 0.5941(3) 0.5973(3) 0.46738(15) 0.0233(12) Uani 1 1 d . . .
N52B N 0.5413(3) 0.6871(3) 0.43635(14) 0.0186(11) Uani 1 1 d . . .
N61B N 0.3645(3) 0.6329(3) 0.49256(15) 0.0224(11) Uani 1 1 d . . .
N62B N 0.3551(3) 0.7116(3) 0.45874(13) 0.0155(10) Uani 1 1 d U . .
N71B N 0.2700(3) 0.3235(3) 0.37687(14) 0.0196(11) Uani 1 1 d U . .
N72B N 0.2167(3) 0.4051(3) 0.34242(15) 0.0214(11) Uani 1 1 d . . .
N81B N 0.1728(3) 0.4775(3) 0.43933(15) 0.0201(11) Uani 1 1 d . . .
N82B N 0.1371(3) 0.5346(3) 0.39661(15) 0.0210(11) Uani 1 1 d . . .
Cu1C Cu 0.18290(4) 0.83285(4) 0.834831(18) 0.02216(16) Uani 1 1 d . . .
Cu2C Cu -0.01022(5) 0.68497(4) 0.77589(2) 0.02301(17) Uani 1 1 d . . .
F1C F 0.0882(4) 0.7584(4) 0.80541(18) 0.0232(4) Uani 1 1 d . . .
C1C C 0.2667(4) 0.6593(4) 0.92954(18) 0.0311(15) Uani 1 1 d . . .
H1C H 0.3096 0.6076 0.9565 0.037 Uiso 1 1 calc R . .
C2C C 0.0280(4) 0.4825(4) 0.85495(16) 0.0257(13) Uani 1 1 d . . .
H2C H 0.0396 0.4132 0.8746 0.031 Uiso 1 1 calc R . .
C3C C 0.1408(4) 1.0376(4) 0.75617(17) 0.0219(13) Uani 1 1 d . . .
H3C H 0.1249 1.1080 0.7370 0.026 Uiso 1 1 calc R . .
C4C C -0.0961(4) 0.8611(4) 0.68108(17) 0.0214(13) Uani 1 1 d . . .
H4C H -0.1374 0.9128 0.6538 0.026 Uiso 1 1 calc R . .
C11C C 0.2891(4) 0.7841(4) 0.98565(15) 0.0273(14) Uani 1 1 d U . .
C12C C 0.2639(5) 0.8912(5) 0.97980(19) 0.0377(17) Uani 1 1 d . . .
H12C H 0.2761 0.9327 1.0029 0.045 Uiso 1 1 calc R . .
C13C C 0.2168(4) 0.9275(4) 0.93293(18) 0.0286(14) Uani 1 1 d . . .
C14C C 0.3382(6) 0.7056(5) 1.02761(19) 0.057(2) Uani 1 1 d . . .
H14G H 0.2916 0.6600 1.0349 0.086 Uiso 1 1 calc R . .
H14H H 0.3417 0.7412 1.0558 0.086 Uiso 1 1 calc R . .
H14I H 0.4140 0.6636 1.0198 0.086 Uiso 1 1 calc R . .
C15C C 0.1800(5) 1.0410(4) 0.9090(2) 0.0454(19) Uani 1 1 d . . .
H15G H 0.2235 1.0467 0.8797 0.068 Uiso 1 1 calc R . .
H15H H 0.1927 1.0862 0.9316 0.068 Uiso 1 1 calc R . .
H15I H 0.1002 1.0627 0.9003 0.068 Uiso 1 1 calc R . .
C21C C 0.4155(4) 0.5451(4) 0.8798(2) 0.0315(15) Uani 1 1 d . . .
C22C C 0.4437(5) 0.5578(4) 0.8303(2) 0.0376(16) Uani 1 1 d . . .
H22C H 0.4990 0.5091 0.8139 0.045 Uiso 1 1 calc R . .
C23C C 0.3767(4) 0.6522(4) 0.81100(17) 0.0256(13) Uani 1 1 d . . .
C24C C 0.4546(5) 0.4593(5) 0.9186(2) 0.0493(19) Uani 1 1 d . . .
H24G H 0.4752 0.4856 0.9471 0.074 Uiso 1 1 calc R . .
H24H H 0.5201 0.4062 0.9078 0.074 Uiso 1 1 calc R . .
H24I H 0.3948 0.4285 0.9270 0.074 Uiso 1 1 calc R . .
C25C C 0.3826(4) 0.7055(4) 0.76220(17) 0.0319(15) Uani 1 1 d . . .
H25G H 0.3067 0.7390 0.7488 0.048 Uiso 1 1 calc R . .
H25H H 0.4253 0.6544 0.7413 0.048 Uiso 1 1 calc R . .
H25I H 0.4198 0.7584 0.7640 0.048 Uiso 1 1 calc R . .
C31C C -0.1547(5) 0.4580(4) 0.83928(18) 0.0406(16) Uani 1 1 d . . .
C32C C -0.2458(4) 0.5124(4) 0.80807(17) 0.0305(14) Uani 1 1 d . . .
H32C H -0.3106 0.4925 0.8036 0.037 Uiso 1 1 calc R . .
C33C C -0.2237(4) 0.6017(4) 0.78462(19) 0.0352(15) Uani 1 1 d . . .
C34C C -0.1432(4) 0.3638(4) 0.87531(18) 0.0326(14) Uani 1 1 d U . .
H34G H -0.0767 0.3072 0.8680 0.049 Uiso 1 1 calc R . .
H34H H -0.2098 0.3416 0.8735 0.049 Uiso 1 1 calc R . .
H34I H -0.1354 0.3810 0.9080 0.049 Uiso 1 1 calc R . .
C35C C -0.2924(4) 0.6837(5) 0.7502(2) 0.0402(17) Uani 1 1 d . . .
H35G H -0.3097 0.7505 0.7633 0.060 Uiso 1 1 calc R . .
H35H H -0.3621 0.6692 0.7440 0.060 Uiso 1 1 calc R . .
H35I H -0.2519 0.6869 0.7198 0.060 Uiso 1 1 calc R . .
C41C C 0.2024(4) 0.3853(4) 0.81362(16) 0.0233(12) Uani 1 1 d . . .
C42C C 0.2637(4) 0.4156(4) 0.77234(18) 0.0336(15) Uani 1 1 d . . .
H42C H 0.3304 0.3741 0.7589 0.040 Uiso 1 1 calc R . .
C43C C 0.2039(4) 0.5174(4) 0.75720(18) 0.0286(14) Uani 1 1 d . . .
C44C C 0.2265(5) 0.2837(4) 0.8421(2) 0.0457(19) Uani 1 1 d . . .
H44G H 0.2182 0.2925 0.8765 0.069 Uiso 1 1 calc R . .
H44H H 0.3033 0.2413 0.8362 0.069 Uiso 1 1 calc R . .
H44I H 0.1742 0.2488 0.8327 0.069 Uiso 1 1 calc R . .
C45C C 0.2299(5) 0.5812(4) 0.71284(19) 0.0417(17) Uani 1 1 d . . .
H45G H 0.1853 0.5768 0.6852 0.063 Uiso 1 1 calc R . .
H45H H 0.3097 0.5540 0.7057 0.063 Uiso 1 1 calc R . .
H45I H 0.2115 0.6541 0.7189 0.063 Uiso 1 1 calc R . .
C51C C 0.3307(4) 1.0610(4) 0.77120(18) 0.0208(12) Uani 1 1 d . . .
C52C C 0.4181(5) 1.0050(5) 0.8006(2) 0.0366(17) Uani 1 1 d . . .
H52C H 0.4856 1.0205 0.8048 0.044 Uiso 1 1 calc R . .
C53C C 0.3898(5) 0.9202(4) 0.82338(17) 0.0259(14) Uani 1 1 d . . .
C54C C 0.3125(6) 1.1547(5) 0.7357(2) 0.0484(19) Uani 1 1 d . . .
H54G H 0.3258 1.1339 0.7030 0.073 Uiso 1 1 calc R . .
H54H H 0.3644 1.1920 0.7427 0.073 Uiso 1 1 calc R . .
H54I H 0.2353 1.2003 0.7376 0.073 Uiso 1 1 calc R . .
C55C C 0.4659(5) 0.8354(5) 0.8602(2) 0.0410(18) Uani 1 1 d . . .
H55G H 0.4209 0.8179 0.8871 0.062 Uiso 1 1 calc R . .
H55H H 0.5233 0.8612 0.8726 0.062 Uiso 1 1 calc R . .
H55I H 0.5021 0.7730 0.8444 0.062 Uiso 1 1 calc R . .
C61C C -0.0350(5) 1.1334(4) 0.80090(18) 0.0298(15) Uani 1 1 d . . .
C62C C -0.0908(5) 1.1041(4) 0.83578(19) 0.0254(14) Uani 1 1 d . . .
H62C H -0.1595 1.1459 0.8476 0.030 Uiso 1 1 calc R . .
C63C C -0.0332(4) 0.9995(4) 0.85376(18) 0.0243(14) Uani 1 1 d U . .
C64C C -0.0557(5) 1.2348(4) 0.76715(19) 0.0313(15) Uani 1 1 d U . .
H64G H -0.1175 1.2895 0.7794 0.047 Uiso 1 1 calc R . .
H64H H -0.0750 1.2244 0.7346 0.047 Uiso 1 1 calc R . .
H64I H 0.0121 1.2559 0.7657 0.047 Uiso 1 1 calc R . .
C65C C -0.0555(4) 0.9351(5) 0.8970(2) 0.0369(16) Uani 1 1 d . . .
H65G H -0.0226 0.8611 0.8930 0.055 Uiso 1 1 calc R . .
H65H H -0.1365 0.9513 0.9010 0.055 Uiso 1 1 calc R . .
H65I H -0.0222 0.9501 0.9256 0.055 Uiso 1 1 calc R . .
C71C C -0.1168(5) 0.7313(5) 0.6268(2) 0.0403(18) Uani 1 1 d . . .
C72C C -0.0923(5) 0.6261(5) 0.6324(2) 0.0367(17) Uani 1 1 d . . .
H72C H -0.1047 0.5852 0.6091 0.044 Uiso 1 1 calc R . .
C73C C -0.0464(5) 0.5892(5) 0.6781(2) 0.0358(17) Uani 1 1 d . . .
C74C C -0.1651(5) 0.8122(5) 0.5839(2) 0.0450(18) Uani 1 1 d . . .
H74G H -0.1926 0.7797 0.5593 0.067 Uiso 1 1 calc R . .
H74H H -0.1069 0.8404 0.5700 0.067 Uiso 1 1 calc R . .
H74I H -0.2272 0.8689 0.5946 0.067 Uiso 1 1 calc R . .
C75C C -0.0126(5) 0.4812(4) 0.7012(2) 0.0384(17) Uani 1 1 d . . .
H75G H 0.0663 0.4470 0.6945 0.058 Uiso 1 1 calc R . .
H75H H -0.0588 0.4440 0.6883 0.058 Uiso 1 1 calc R . .
H75I H -0.0226 0.4804 0.7362 0.058 Uiso 1 1 calc R . .
C81C C -0.2453(5) 0.9694(4) 0.73117(19) 0.0297(15) Uani 1 1 d . . .
C82C C -0.2737(4) 0.9627(4) 0.7774(2) 0.0271(15) Uani 1 1 d . . .
H82C H -0.3281 1.0143 0.7928 0.033 Uiso 1 1 calc R . .
C83C C -0.2064(4) 0.8629(4) 0.7995(2) 0.0274(15) Uani 1 1 d . . .
C84C C -0.2904(6) 1.0603(5) 0.6922(2) 0.050(2) Uani 1 1 d . . .
H84G H -0.3416 1.1192 0.7066 0.075 Uiso 1 1 calc R . .
H84H H -0.3307 1.0395 0.6675 0.075 Uiso 1 1 calc R . .
H84I H -0.2281 1.0809 0.6772 0.075 Uiso 1 1 calc R . .
C85C C -0.2119(6) 0.8115(5) 0.8508(2) 0.046(2) Uani 1 1 d . . .
H85G H -0.2609 0.7678 0.8512 0.068 Uiso 1 1 calc R . .
H85H H -0.2417 0.8654 0.8723 0.068 Uiso 1 1 calc R . .
H85I H -0.1365 0.7681 0.8620 0.068 Uiso 1 1 calc R . .
C86C C 0.1547(4) 0.6402(4) 0.92689(15) 0.0225(13) Uani 1 1 d . . .
C87C C 0.0692(5) 0.6786(4) 0.95634(18) 0.0330(16) Uani 1 1 d . . .
H87C H 0.0780 0.7216 0.9795 0.040 Uiso 1 1 calc R . .
C88C C -0.0328(4) 0.6571(4) 0.95386(18) 0.0297(14) Uani 1 1 d . . .
H88C H -0.0924 0.6847 0.9748 0.036 Uiso 1 1 calc R . .
C89C C -0.0430(4) 0.5951(4) 0.92013(16) 0.0235(12) Uani 1 1 d . . .
H89C H -0.1113 0.5797 0.9183 0.028 Uiso 1 1 calc R . .
C90C C 0.0409(4) 0.5538(3) 0.88871(16) 0.0221(13) Uani 1 1 d . . .
C91C C 0.1398(5) 0.5784(4) 0.89338(18) 0.0327(15) Uani 1 1 d . . .
H91C H 0.1998 0.5512 0.8725 0.039 Uiso 1 1 calc R . .
C92C C 0.1306(4) 0.9609(4) 0.72099(17) 0.0220(13) Uani 1 1 d . . .
C93C C 0.2187(4) 0.9226(4) 0.68903(18) 0.0274(15) Uani 1 1 d . . .
H93C H 0.2865 0.9394 0.6896 0.033 Uiso 1 1 calc R . .
C94C C 0.2005(4) 0.8589(4) 0.65654(17) 0.0250(14) Uani 1 1 d . . .
H94C H 0.2591 0.8303 0.6352 0.030 Uiso 1 1 calc R . .
C95C C 0.1037(4) 0.8354(4) 0.65367(17) 0.0208(13) Uani 1 1 d . . .
H95C H 0.0935 0.7929 0.6306 0.025 Uiso 1 1 calc R . .
C96C C 0.0173(4) 0.8774(4) 0.68706(17) 0.0225(13) Uani 1 1 d . . .
C97C C 0.0305(4) 0.9402(3) 0.71978(15) 0.0136(11) Uani 1 1 d . . .
H97C H -0.0279 0.9688 0.7411 0.016 Uiso 1 1 calc R . .
N11C N 0.2109(4) 0.8470(3) 0.91012(13) 0.0256(12) Uani 1 1 d . . .
N12C N 0.2587(4) 0.7608(3) 0.94298(15) 0.0287(12) Uani 1 1 d . . .
N21C N 0.3062(4) 0.7034(3) 0.84336(14) 0.0289(12) Uani 1 1 d . . .
N22C N 0.3337(3) 0.6387(3) 0.88719(14) 0.0260(12) Uani 1 1 d . . .
N31C N -0.1186(3) 0.5977(3) 0.80110(14) 0.0250(11) Uani 1 1 d . . .
N32C N -0.0815(3) 0.5117(3) 0.83282(14) 0.0241(11) Uani 1 1 d . . .
N41C N 0.1138(3) 0.5530(3) 0.78361(13) 0.0255(12) Uani 1 1 d . . .
N42C N 0.1143(4) 0.4661(3) 0.81710(13) 0.0259(11) Uani 1 1 d . . .
N51C N 0.2921(4) 0.9177(3) 0.80967(15) 0.0299(13) Uani 1 1 d . . .
N52C N 0.2542(4) 1.0088(3) 0.77687(15) 0.0250(12) Uani 1 1 d . . .
N61C N 0.0577(3) 0.9666(3) 0.82690(15) 0.0200(11) Uani 1 1 d U . .
N62C N 0.0597(3) 1.0465(3) 0.79416(14) 0.0204(11) Uani 1 1 d . . .
N71C N -0.0426(4) 0.6697(3) 0.70095(16) 0.0278(12) Uani 1 1 d . . .
N72C N -0.0862(3) 0.7574(4) 0.66924(15) 0.0256(12) Uani 1 1 d . . .
N81C N -0.1349(3) 0.8189(3) 0.76688(15) 0.0192(11) Uani 1 1 d . . .
N82C N -0.1622(4) 0.8828(3) 0.72560(15) 0.0252(12) Uani 1 1 d . . .
B1 B 0.9074(4) 0.9354(4) 0.4505(2) 0.0367(18) Uani 1 1 d D . .
F11 F 0.8324(3) 0.8819(3) 0.46578(14) 0.0604(11) Uani 1 1 d D . .
F12 F 0.9905(3) 0.8737(2) 0.42401(13) 0.0525(11) Uani 1 1 d D . .
F13 F 0.8535(3) 1.0243(3) 0.42098(15) 0.0693(14) Uani 1 1 d D . .
F14 F 0.9567(3) 0.9548(3) 0.49064(13) 0.0568(11) Uani 1 1 d D . .
B2A B 0.0100(6) 0.2374(6) 0.6342(3) 0.0464(19) Uiso 0.708(4) 1 d PD A 11
F21A F 0.0598(3) 0.1825(3) 0.59614(14) 0.0461(11) Uiso 0.708(4) 1 d PD A 11
F22A F -0.0554(5) 0.3359(4) 0.61543(19) 0.0624(15) Uiso 0.708(4) 1 d PD A 11
F23A F 0.0841(4) 0.2453(4) 0.66757(15) 0.0374(12) Uiso 0.708(4) 1 d PD A 11
F24A F -0.0603(3) 0.1799(3) 0.65850(14) 0.0348(11) Uiso 0.708(4) 1 d PD A 11
B2B B 0.0177(10) 0.2220(10) 0.6327(5) 0.0464(19) Uiso 0.292(4) 1 d PD A 12
F21B F 0.0538(10) 0.1346(8) 0.6078(4) 0.080(2) Uiso 0.292(4) 1 d PD A 12
F22B F 0.0029(11) 0.3135(8) 0.6014(4) 0.080(2) Uiso 0.292(4) 1 d PD A 12
F23B F 0.0943(11) 0.2147(11) 0.6675(5) 0.080(2) Uiso 0.292(4) 1 d PD A 12
F24B F -0.0908(8) 0.2360(10) 0.6488(4) 0.080(2) Uiso 0.292(4) 1 d PD A 12
B3 B 0.3593(4) 0.9559(4) 0.28829(18) 0.0242(15) Uani 1 1 d D . .
F31 F 0.2602(3) 1.0181(3) 0.26856(13) 0.0638(12) Uani 1 1 d D . .
F32 F 0.4259(2) 1.0129(3) 0.29829(11) 0.0428(9) Uani 1 1 d D . .
F33 F 0.3367(3) 0.8999(2) 0.33160(11) 0.0444(10) Uani 1 1 d D . .
F34 F 0.4139(3) 0.8829(3) 0.25699(15) 0.0765(13) Uani 1 1 d D . .
B4A B 0.2661(8) 0.5834(7) 0.1615(3) 0.0343(19) Uiso 0.577(5) 1 d PD B 1
F41A F 0.3358(5) 0.6384(5) 0.1422(3) 0.0461(19) Uiso 0.577(5) 1 d PD B 1
F42A F 0.2231(6) 0.5501(6) 0.1236(3) 0.064(2) Uiso 0.577(5) 1 d PD B 1
F43A F 0.3229(5) 0.4913(4) 0.1921(2) 0.0386(16) Uiso 0.577(5) 1 d PD B 1
F44A F 0.1790(8) 0.6516(8) 0.1846(4) 0.095(4) Uiso 0.577(5) 1 d PD B 1
B4B B 0.2602(9) 0.5925(8) 0.1554(4) 0.0343(19) Uiso 0.423(5) 1 d PD B 2
F41B F 0.3472(7) 0.6353(7) 0.1537(4) 0.047(3) Uiso 0.423(5) 1 d PD B 2
F42B F 0.2126(8) 0.5856(7) 0.1122(3) 0.051(2) Uiso 0.423(5) 1 d PD B 2
F43B F 0.3066(7) 0.4870(6) 0.1770(3) 0.046(2) Uiso 0.423(5) 1 d PD B 2
F44B F 0.1766(6) 0.6445(6) 0.1867(3) 0.023(2) Uiso 0.423(5) 1 d PD B 2
B5A B 0.1715(7) 0.2744(7) 0.9792(3) 0.0287(17) Uiso 0.512(4) 1 d PD C 9
F51A F 0.0961(6) 0.2617(6) 0.9464(3) 0.059(2) Uiso 0.512(4) 1 d PD C 9
F52A F 0.2177(6) 0.3495(5) 0.9524(3) 0.055(2) Uiso 0.512(4) 1 d PD C 9
F53A F 0.1282(6) 0.2988(5) 1.0225(2) 0.068(2) Uiso 0.512(4) 1 d PD C 9
F54A F 0.2461(7) 0.1743(6) 0.9889(3) 0.083(3) Uiso 0.512(4) 1 d PD C 9
B5B B 0.1537(7) 0.2965(7) 0.9759(3) 0.0287(17) Uiso 0.488(4) 1 d PD C 10
F51B F 0.0800(5) 0.2882(5) 0.9423(2) 0.0267(16) Uiso 0.488(4) 1 d PD C 10
F52B F 0.2440(6) 0.3244(6) 0.9557(3) 0.044(2) Uiso 0.488(4) 1 d PD C 10
F53B F 0.0866(4) 0.3649(4) 1.00426(18) 0.0353(14) Uiso 0.488(4) 1 d PD C 10
F54B F 0.2148(6) 0.2037(5) 1.0019(3) 0.058(2) Uiso 0.488(4) 1 d PD C 10
B6A B 0.5176(7) 0.9332(7) 0.6484(3) 0.0302(18) Uiso 0.471(3) 1 d PD D 7
F61A F 0.4322(4) 0.9328(4) 0.61592(17) 0.0211(11) Uiso 0.471(3) 1 d PD D 7
F62A F 0.6062(5) 0.8383(5) 0.6460(2) 0.0543(18) Uiso 0.471(3) 1 d PD D 7
F63A F 0.5624(6) 1.0083(5) 0.6227(3) 0.073(2) Uiso 0.471(3) 1 d PD D 7
F64A F 0.5089(4) 0.9420(4) 0.69894(16) 0.0268(12) Uiso 0.471(3) 1 d PD D 7
B6B B 0.5145(7) 0.9010(6) 0.6564(3) 0.0302(18) Uiso 0.529(3) 1 d PD D 8
F61B F 0.4331(5) 0.9636(5) 0.6217(2) 0.0424(17) Uiso 0.529(3) 1 d PD D 8
F62B F 0.4995(5) 0.8112(4) 0.67357(19) 0.0451(15) Uiso 0.529(3) 1 d PD D 8
F63B F 0.6179(4) 0.8968(5) 0.63671(19) 0.0463(15) Uiso 0.529(3) 1 d PD D 8
F64B F 0.4722(5) 0.9733(5) 0.6895(2) 0.0517(17) Uiso 0.529(3) 1 d PD D 8
B7A B 0.5862(8) 0.2708(7) 0.7912(3) 0.0412(14) Uiso 0.468(4) 1 d PD E 5
F71A F 0.5249(5) 0.3511(5) 0.7575(2) 0.0532(17) Uiso 0.468(4) 1 d PD E 5
F72A F 0.6772(5) 0.2096(5) 0.7666(2) 0.060(2) Uiso 0.468(4) 1 d PD E 5
F73A F 0.5319(5) 0.1970(5) 0.8023(2) 0.0530(19) Uiso 0.468(4) 1 d PD E 5
F74A F 0.6191(6) 0.3059(6) 0.8322(3) 0.072(2) Uiso 0.468(4) 1 d PD E 5
B7B B 0.5800(8) 0.2528(8) 0.8135(3) 0.0412(14) Uiso 0.532(4) 1 d PD E 6
F71B F 0.6288(5) 0.1551(4) 0.8393(2) 0.0609(17) Uiso 0.532(4) 1 d PD E 6
F72B F 0.4791(5) 0.3011(4) 0.8352(2) 0.0517(17) Uiso 0.532(4) 1 d PD E 6
F73B F 0.5459(7) 0.2420(6) 0.7679(3) 0.091(3) Uiso 0.532(4) 1 d PD E 6
F74B F 0.6590(6) 0.3040(6) 0.8068(3) 0.073(2) Uiso 0.532(4) 1 d PD E 6
B8A B 0.6592(6) 0.6185(6) 0.9528(3) 0.034(2) Uiso 0.628(3) 1 d PD F 3
F81A F 0.6896(5) 0.7076(4) 0.9424(2) 0.0623(18) Uiso 0.628(3) 1 d PD F 3
F82A F 0.7243(5) 0.5574(5) 0.9918(2) 0.065(2) Uiso 0.628(3) 1 d PD F 3
F83A F 0.5467(4) 0.6474(4) 0.96735(19) 0.0497(14) Uiso 0.628(3) 1 d PD F 3
F84A F 0.6719(5) 0.5403(5) 0.9211(2) 0.0672(19) Uiso 0.628(3) 1 d PD F 3
B8B B 0.6583(9) 0.5879(9) 0.9609(4) 0.034(2) Uiso 0.372(3) 1 d PD F 4
F81B F 0.5939(7) 0.6960(6) 0.9544(3) 0.0623(14) Uiso 0.372(3) 1 d PD F 4
F82B F 0.7456(9) 0.5811(10) 0.9919(4) 0.0623(14) Uiso 0.372(3) 1 d PD F 4
F83B F 0.5824(7) 0.5397(7) 0.9831(3) 0.0623(14) Uiso 0.372(3) 1 d PD F 4
F84B F 0.6882(8) 0.5914(7) 0.9112(3) 0.0623(14) Uiso 0.372(3) 1 d PD F 4
B9 B 0.8103(6) 0.5695(6) 0.3226(2) 0.036(2) Uani 1 1 d . . .
F91 F 0.7412(3) 0.5077(3) 0.31174(12) 0.0431(10) Uani 1 1 d . . .
F92 F 0.8320(3) 0.6197(3) 0.28061(12) 0.0520(12) Uani 1 1 d . . .
F93 F 0.7626(4) 0.6293(3) 0.35474(15) 0.0725(13) Uani 1 1 d . . .
F94 F 0.9140(3) 0.4969(3) 0.33957(15) 0.0598(13) Uani 1 1 d . . .

loop_
_atom_site_aniso_label
_atom_site_aniso_U_11
_atom_site_aniso_U_22
_atom_site_aniso_U_33
_atom_site_aniso_U_23
_atom_site_aniso_U_13
_atom_site_aniso_U_12
Cu1A 0.0176(3) 0.0160(3) 0.0177(2) -0.0002(2) 0.0003(2) -0.0036(2)
Cu2A 0.0211(3) 0.0156(3) 0.0202(3) 0.0016(2) -0.0008(2) -0.0039(2)
F1A 0.0160(12) 0.0144(13) 0.0307(13) 0.0011(11) -0.0062(11) -0.0034(11)
C1A 0.0109(18) 0.022(2) 0.019(2) 0.0069(17) -0.0026(16) -0.0106(17)
C2A 0.0116(19) 0.023(2) 0.0130(19) 0.0059(17) 0.0032(16) -0.0029(18)
C3A 0.019(2) 0.018(2) 0.018(2) -0.0051(17) 0.0071(17) -0.0057(18)
C4A 0.040(3) 0.021(2) 0.0057(17) -0.0008(16) 0.0047(17) -0.011(2)
C11A 0.021(2) 0.032(3) 0.015(2) -0.0043(18) 0.0003(18) -0.013(2)
C12A 0.023(2) 0.028(2) 0.023(2) -0.0104(18) 0.0019(18) -0.0070(18)
C13A 0.0141(19) 0.012(2) 0.035(2) -0.0007(18) -0.0019(18) -0.0082(17)
C14A 0.031(2) 0.027(2) 0.022(2) -0.0082(19) 0.0024(19) -0.009(2)
C15A 0.034(2) 0.014(2) 0.026(2) -0.0105(18) 0.001(2) -0.011(2)
C21A 0.0058(18) 0.018(2) 0.037(2) -0.0047(19) -0.0024(18) 0.0031(17)
C22A 0.024(2) 0.039(3) 0.035(2) -0.015(2) 0.020(2) -0.010(2)
C23A 0.021(2) 0.019(2) 0.0156(19) -0.0011(17) 0.0000(17) -0.0081(19)
C24A 0.021(2) 0.027(3) 0.047(3) 0.001(2) 0.002(2) -0.005(2)
C25A 0.020(2) 0.031(3) 0.028(2) -0.006(2) 0.005(2) 0.008(2)
C31A 0.034(2) 0.020(2) 0.0151(19) -0.0041(17) 0.0044(18) -0.0120(19)
C32A 0.019(2) 0.034(3) 0.027(2) -0.010(2) -0.0027(19) -0.011(2)
C33A 0.026(2) 0.020(2) 0.016(2) 0.0050(18) -0.0029(18) -0.004(2)
C34A 0.038(3) 0.029(3) 0.043(3) -0.002(2) 0.001(2) -0.024(2)
C35A 0.027(2) 0.036(3) 0.034(3) -0.008(2) 0.000(2) -0.012(2)
C41A 0.023(2) 0.018(2) 0.024(2) -0.0058(18) 0.0107(18) -0.0090(19)
C42A 0.027(2) 0.019(2) 0.023(2) 0.0015(18) 0.0181(18) -0.004(2)
C43A 0.031(2) 0.028(3) 0.017(2) 0.0033(19) 0.0036(19) -0.013(2)
C44A 0.035(3) 0.020(3) 0.017(2) 0.0041(19) 0.0037(19) 0.008(2)
C45A 0.031(3) 0.033(3) 0.030(3) 0.013(2) 0.002(2) 0.000(2)
C51A 0.030(2) 0.030(3) 0.028(2) -0.002(2) 0.012(2) -0.017(2)
C52A 0.020(2) 0.022(2) 0.026(2) -0.0010(18) 0.0029(18) -0.0143(19)
C53A 0.027(2) 0.011(2) 0.024(2) -0.0014(18) -0.0015(19) 0.0015(19)
C54A 0.043(3) 0.038(3) 0.026(2) 0.005(2) -0.009(2) -0.020(2)
C55A 0.018(2) 0.030(3) 0.027(2) 0.016(2) -0.0151(19) -0.004(2)
C61A 0.020(2) 0.014(2) 0.027(2) -0.0042(17) -0.0055(17) 0.0066(17)
C62A 0.026(2) 0.016(2) 0.025(2) -0.0004(19) -0.001(2) 0.002(2)
C63A 0.014(2) 0.020(2) 0.033(2) -0.0145(19) 0.0110(18) -0.0066(18)
C64A 0.048(3) 0.032(3) 0.037(3) 0.010(2) -0.007(3) -0.003(3)
C65A 0.027(2) 0.031(2) 0.037(2) -0.001(2) 0.010(2) -0.010(2)
C71A 0.040(3) 0.042(3) 0.018(2) -0.006(2) -0.016(2) -0.008(3)
C72A 0.046(3) 0.030(3) 0.034(3) -0.017(2) -0.005(2) -0.010(3)
C73A 0.028(2) 0.034(3) 0.017(2) -0.0013(19) -0.0062(19) -0.007(2)
C74A 0.057(3) 0.044(3) 0.024(2) 0.004(2) -0.030(2) 0.002(3)
C75A 0.052(3) 0.028(3) 0.037(3) -0.014(2) -0.008(3) -0.004(3)
C81A 0.025(2) 0.029(3) 0.022(2) -0.0001(19) 0.0037(19) -0.011(2)
C82A 0.024(2) 0.010(2) 0.052(3) -0.005(2) -0.008(2) 0.0060(19)
C83A 0.017(2) 0.019(2) 0.033(2) -0.0029(19) 0.0092(19) -0.0081(19)
C84A 0.040(3) 0.018(2) 0.031(3) 0.012(2) -0.004(2) 0.004(2)
C85A 0.037(3) 0.038(3) 0.021(2) 0.009(2) 0.006(2) -0.007(2)
C86A 0.0125(18) 0.0104(19) 0.020(2) 0.0112(16) -0.0097(16) -0.0075(16)
C87A 0.027(2) 0.025(2) 0.024(2) 0.0033(19) -0.0052(19) -0.014(2)
C88A 0.026(2) 0.026(2) 0.025(2) 0.0001(19) 0.0079(19) -0.017(2)
C89A 0.0148(19) 0.0096(19) 0.023(2) -0.0054(16) 0.0059(17) -0.0082(16)
C90A 0.017(2) 0.015(2) 0.022(2) 0.0118(17) -0.0053(17) -0.0110(17)
C91A 0.0106(19) 0.011(2) 0.025(2) 0.0023(17) -0.0023(17) -0.0010(17)
C92A 0.026(2) 0.015(2) 0.0114(18) -0.0086(15) 0.0025(16) -0.0074(17)
C93A 0.029(2) 0.040(3) 0.0071(17) 0.0022(18) 0.0048(17) -0.013(2)
C94A 0.051(3) 0.019(2) 0.022(2) -0.0065(19) 0.007(2) -0.011(2)
C95A 0.051(3) 0.018(2) 0.014(2) -0.0033(18) 0.006(2) -0.013(2)
C96A 0.026(2) 0.019(2) 0.0112(18) 0.0063(17) 0.0060(17) -0.0021(19)
C97A 0.0161(19) 0.018(2) 0.0073(17) 0.0005(16) -0.0046(15) -0.0022(17)
N11A 0.0257(19) 0.024(2) 0.0102(15) -0.0029(14) 0.0036(14) -0.0075(17)
N12A 0.0214(18) 0.024(2) 0.0082(15) 0.0016(14) 0.0002(14) -0.0052(16)
N21A 0.0229(18) 0.0170(19) 0.0164(17) 0.0024(15) 0.0033(15) -0.0079(16)
N22A 0.0152(17) 0.0130(18) 0.0272(19) 0.0054(15) -0.0097(15) -0.0028(15)
N31A 0.0243(19) 0.0180(19) 0.0185(18) 0.0009(15) -0.0025(16) -0.0096(16)
N32A 0.0158(17) 0.025(2) 0.0214(18) 0.0004(16) -0.0047(15) -0.0111(16)
N41A 0.0217(17) 0.0145(17) 0.0124(15) 0.0092(13) 0.0009(13) -0.0086(14)
N42A 0.0224(18) 0.0181(19) 0.0192(17) -0.0041(15) 0.0049(15) -0.0081(16)
N51A 0.0232(19) 0.021(2) 0.0146(17) 0.0047(15) 0.0021(15) -0.0015(17)
N52A 0.0323(19) 0.0106(17) 0.0177(17) 0.0000(14) 0.0061(15) -0.0119(15)
N61A 0.0185(17) 0.0172(18) 0.0235(18) -0.0086(15) 0.0032(15) -0.0113(15)
N62A 0.027(2) 0.0162(19) 0.0090(16) 0.0046(14) -0.0027(15) 0.0005(16)
N71A 0.028(2) 0.017(2) 0.038(2) 0.0040(18) -0.0102(18) -0.0085(17)
N72A 0.032(2) 0.022(2) 0.0180(18) 0.0001(16) -0.0112(17) -0.0078(18)
N81A 0.0151(17) 0.0182(19) 0.030(2) -0.0046(16) -0.0059(16) -0.0065(15)
N82A 0.029(2) 0.0156(19) 0.0134(16) -0.0055(14) 0.0044(15) -0.0067(16)
Cu1B 0.0186(3) 0.0140(3) 0.0245(3) -0.0005(2) -0.0004(3) -0.0038(3)
Cu2B 0.0163(3) 0.0151(3) 0.0252(3) -0.0002(2) -0.0026(2) -0.0031(3)
F1B 0.0226(14) 0.0150(14) 0.0289(14) -0.0006(12) -0.0084(12) -0.0085(12)
C1B 0.015(2) 0.013(2) 0.037(3) 0.003(2) -0.013(2) -0.0033(19)
C2B 0.020(2) 0.014(2) 0.027(2) 0.007(2) -0.008(2) -0.006(2)
C3B 0.024(3) 0.011(2) 0.027(2) -0.0053(19) 0.002(2) -0.009(2)
C4B 0.032(3) 0.012(2) 0.020(2) -0.0023(19) -0.006(2) -0.006(2)
C11B 0.033(3) 0.028(3) 0.037(3) -0.007(2) -0.002(2) -0.012(2)
C12B 0.039(3) 0.030(3) 0.031(3) -0.005(2) -0.012(3) -0.009(3)
C13B 0.041(3) 0.014(2) 0.043(3) -0.012(2) 0.006(3) -0.015(2)
C14B 0.067(4) 0.043(4) 0.050(4) -0.016(3) -0.021(3) -0.015(3)
C15B 0.048(3) 0.011(2) 0.039(3) 0.003(2) -0.005(3) -0.015(2)
C21B 0.016(2) 0.014(2) 0.040(3) -0.006(2) -0.012(2) -0.004(2)
C22B 0.014(2) 0.036(3) 0.017(2) -0.0037(19) 0.0060(17) -0.014(2)
C23B 0.022(2) 0.023(3) 0.022(2) -0.001(2) -0.008(2) -0.007(2)
C24B 0.026(3) 0.029(3) 0.049(3) -0.005(3) -0.006(2) 0.003(2)
C25B 0.024(3) 0.027(3) 0.029(3) -0.013(2) 0.004(2) -0.005(2)
C31B 0.025(2) 0.017(2) 0.017(2) -0.0022(19) -0.0048(19) -0.009(2)
C32B 0.031(3) 0.036(3) 0.030(3) -0.006(2) -0.003(2) -0.016(3)
C33B 0.012(2) 0.034(3) 0.023(2) -0.004(2) 0.0036(18) -0.013(2)
C34B 0.037(3) 0.021(3) 0.050(3) 0.009(2) -0.003(3) -0.019(2)
C35B 0.023(3) 0.032(3) 0.052(3) -0.012(3) 0.003(2) -0.017(2)
C41B 0.020(2) 0.021(2) 0.026(2) 0.0002(19) 0.0007(19) -0.0088(19)
C42B 0.011(2) 0.034(3) 0.034(3) -0.007(2) 0.003(2) -0.008(2)
C43B 0.021(2) 0.027(3) 0.025(2) 0.007(2) -0.009(2) -0.012(2)
C44B 0.031(3) 0.019(3) 0.036(3) 0.001(2) 0.012(2) 0.012(2)
C45B 0.027(3) 0.033(3) 0.035(3) 0.012(2) 0.006(2) -0.008(2)
C51B 0.017(2) 0.020(2) 0.028(2) -0.0019(18) 0.0010(18) -0.0159(18)
C52B 0.028(3) 0.021(3) 0.031(3) -0.004(2) 0.008(2) -0.016(2)
C53B 0.017(2) 0.030(3) 0.040(3) -0.014(2) 0.003(2) -0.013(2)
C54B 0.039(3) 0.031(3) 0.028(3) 0.009(2) -0.012(2) -0.018(3)
C55B 0.020(3) 0.036(3) 0.046(3) 0.020(3) -0.025(2) -0.008(2)
C61B 0.023(3) 0.015(3) 0.027(2) 0.003(2) -0.010(2) 0.000(2)
C62B 0.025(3) 0.021(3) 0.036(3) -0.004(2) -0.008(2) -0.004(2)
C63B 0.020(2) 0.015(2) 0.033(3) -0.008(2) 0.001(2) -0.007(2)
C64B 0.023(3) 0.026(3) 0.073(4) 0.008(3) 0.004(3) -0.006(2)
C65B 0.040(3) 0.026(3) 0.038(3) -0.003(2) 0.021(3) -0.015(2)
C71B 0.022(3) 0.024(3) 0.027(3) 0.002(2) -0.001(2) -0.013(2)
C72B 0.030(3) 0.025(3) 0.022(2) -0.003(2) -0.003(2) -0.018(2)
C73B 0.023(2) 0.032(3) 0.013(2) -0.005(2) 0.0035(19) -0.009(2)
C74B 0.032(3) 0.044(3) 0.027(3) 0.015(2) -0.019(2) -0.018(3)
C75B 0.028(3) 0.025(3) 0.035(3) 0.005(2) -0.005(2) -0.009(2)
C81B 0.031(3) 0.020(3) 0.032(3) 0.000(2) -0.002(2) -0.015(2)
C82B 0.016(2) 0.009(2) 0.041(3) 0.002(2) -0.014(2) 0.0027(19)
C83B 0.017(2) 0.017(3) 0.045(3) -0.006(2) 0.002(2) -0.002(2)
C84B 0.034(3) 0.022(3) 0.032(3) 0.005(2) -0.012(2) 0.004(2)
C85B 0.043(3) 0.037(3) 0.026(3) -0.007(2) 0.004(2) -0.015(3)
C86B 0.025(2) 0.013(2) 0.020(2) -0.0007(18) -0.0081(19) -0.0086(19)
C87B 0.027(3) 0.027(3) 0.023(2) -0.002(2) 0.001(2) -0.006(2)
C88B 0.027(3) 0.032(3) 0.022(2) 0.001(2) 0.016(2) -0.007(2)
C89B 0.025(3) 0.008(2) 0.046(3) -0.002(2) 0.004(2) -0.007(2)
C90B 0.019(2) 0.024(3) 0.025(2) 0.020(2) -0.005(2) -0.005(2)
C91B 0.029(3) 0.016(3) 0.023(2) 0.000(2) 0.008(2) -0.002(2)
C92B 0.024(3) 0.015(2) 0.015(2) -0.0046(18) 0.0007(19) -0.001(2)
C93B 0.031(3) 0.030(3) 0.026(3) 0.005(2) 0.000(2) -0.015(2)
C94B 0.029(3) 0.024(3) 0.016(2) -0.0064(19) 0.005(2) -0.006(2)
C95B 0.031(3) 0.018(2) 0.015(2) -0.0078(19) 0.007(2) -0.009(2)
C96B 0.028(3) 0.021(3) 0.019(2) -0.002(2) 0.004(2) -0.007(2)
C97B 0.025(3) 0.019(3) 0.0094(19) 0.0047(18) 0.0029(18) -0.005(2)
N11B 0.029(2) 0.014(2) 0.0121(17) -0.0043(15) 0.0015(16) -0.0059(17)
N12B 0.022(2) 0.019(2) 0.029(2) -0.0018(18) -0.0012(18) -0.0089(18)
N21B 0.024(2) 0.016(2) 0.0167(18) 0.0073(16) 0.0015(17) -0.0045(17)
N22B 0.015(2) 0.020(2) 0.031(2) 0.0098(18) -0.0108(18) -0.0017(18)
N31B 0.0135(19) 0.015(2) 0.032(2) 0.0001(17) -0.0042(17) -0.0065(17)
N32B 0.0090(17) 0.029(2) 0.026(2) 0.0004(18) -0.0079(16) -0.0043(17)
N41B 0.021(2) 0.014(2) 0.0197(19) 0.0089(16) -0.0025(17) -0.0018(17)
N42B 0.0148(19) 0.014(2) 0.028(2) -0.0057(16) 0.0021(16) -0.0074(16)
N51B 0.018(2) 0.017(2) 0.032(2) 0.0019(18) -0.0074(18) -0.0026(18)
N52B 0.022(2) 0.0105(19) 0.023(2) -0.0008(16) 0.0037(17) -0.0046(17)
N61B 0.022(2) 0.018(2) 0.026(2) -0.0065(17) -0.0009(17) -0.0022(17)
N62B 0.0199(19) 0.0064(17) 0.0180(18) 0.0044(14) -0.0033(15) -0.0030(15)
N71B 0.0195(19) 0.0104(19) 0.030(2) 0.0045(16) -0.0110(17) -0.0079(16)
N72B 0.020(2) 0.011(2) 0.036(2) 0.0037(17) -0.0079(18) -0.0103(17)
N81B 0.0139(19) 0.018(2) 0.029(2) -0.0016(18) -0.0064(17) -0.0048(17)
N82B 0.018(2) 0.020(2) 0.025(2) -0.0009(17) 0.0044(17) -0.0068(18)
Cu1C 0.0222(3) 0.0196(3) 0.0225(3) 0.0000(2) -0.0027(2) -0.0042(2)
Cu2C 0.0239(3) 0.0187(3) 0.0249(3) -0.0008(3) 0.0020(3) -0.0052(3)
F1C 0.0240(8) 0.0163(7) 0.0282(7) 0.0013(6) -0.0089(6) -0.0056(6)
C1C 0.041(3) 0.019(3) 0.027(2) 0.009(2) -0.014(2) -0.004(2)
C2C 0.034(2) 0.021(2) 0.022(2) 0.0025(19) 0.0157(19) -0.011(2)
C3C 0.018(2) 0.023(3) 0.024(2) -0.003(2) -0.010(2) -0.005(2)
C4C 0.019(2) 0.028(3) 0.021(2) -0.005(2) 0.0062(19) -0.012(2)
C11C 0.034(2) 0.037(3) 0.0119(19) -0.0048(18) 0.0019(18) -0.011(2)
C12C 0.043(3) 0.048(3) 0.028(3) -0.013(2) -0.004(2) -0.019(3)
C13C 0.032(3) 0.022(2) 0.035(3) -0.009(2) -0.006(2) -0.011(2)
C14C 0.072(4) 0.061(4) 0.029(3) -0.012(3) -0.015(3) -0.002(4)
C15C 0.060(4) 0.015(3) 0.059(4) 0.001(3) -0.002(3) -0.010(3)
C21C 0.010(2) 0.024(3) 0.055(3) 0.000(2) 0.004(2) 0.000(2)
C22C 0.037(3) 0.036(3) 0.044(3) -0.011(2) 0.007(2) -0.016(2)
C23C 0.024(2) 0.034(3) 0.025(2) -0.012(2) 0.0056(19) -0.016(2)
C24C 0.036(3) 0.035(3) 0.067(4) 0.005(3) 0.016(3) -0.003(3)
C25C 0.033(3) 0.029(3) 0.027(2) -0.008(2) 0.000(2) 0.001(2)
C31C 0.060(3) 0.033(3) 0.030(3) -0.007(2) 0.024(2) -0.017(3)
C32C 0.032(3) 0.039(3) 0.026(2) -0.001(2) 0.000(2) -0.020(2)
C33C 0.023(2) 0.053(3) 0.041(3) -0.016(2) 0.008(2) -0.023(2)
C34C 0.041(3) 0.028(2) 0.032(2) 0.009(2) -0.005(2) -0.020(2)
C35C 0.024(3) 0.051(3) 0.049(3) -0.011(3) -0.003(2) -0.015(3)
C41C 0.022(2) 0.028(3) 0.022(2) -0.0031(18) 0.0067(17) -0.0104(19)
C42C 0.031(3) 0.044(3) 0.028(2) -0.012(2) 0.012(2) -0.013(2)
C43C 0.035(3) 0.022(2) 0.029(2) 0.000(2) 0.001(2) -0.011(2)
C44C 0.060(4) 0.021(3) 0.041(3) 0.001(2) 0.010(3) 0.007(3)
C45C 0.058(3) 0.020(3) 0.037(3) 0.014(2) 0.018(3) -0.004(3)
C51C 0.017(2) 0.025(3) 0.029(2) -0.008(2) -0.0030(19) -0.0172(19)
C52C 0.030(3) 0.039(3) 0.048(3) -0.012(3) 0.004(3) -0.019(3)
C53C 0.031(3) 0.023(3) 0.019(2) 0.000(2) -0.010(2) -0.002(2)
C54C 0.063(4) 0.049(4) 0.049(4) -0.014(3) 0.018(3) -0.038(3)
C55C 0.036(3) 0.045(4) 0.040(3) 0.014(3) -0.018(3) -0.017(3)
C61C 0.041(3) 0.014(3) 0.024(2) -0.003(2) -0.009(2) 0.008(2)
C62C 0.027(3) 0.013(2) 0.029(3) 0.003(2) -0.005(2) 0.002(2)
C63C 0.022(2) 0.024(3) 0.026(2) -0.003(2) 0.002(2) -0.006(2)
C64C 0.035(3) 0.026(3) 0.025(2) 0.004(2) 0.000(2) 0.000(2)
C65C 0.018(2) 0.044(4) 0.051(3) -0.005(3) 0.007(2) -0.013(2)
C71C 0.032(3) 0.053(4) 0.040(3) -0.006(3) -0.015(3) -0.018(3)
C72C 0.040(3) 0.039(3) 0.037(3) -0.014(3) -0.003(3) -0.018(3)
C73C 0.031(3) 0.047(4) 0.034(3) -0.012(3) 0.006(3) -0.016(3)
C74C 0.048(3) 0.059(4) 0.033(3) 0.013(3) -0.020(3) -0.029(3)
C75C 0.046(3) 0.036(3) 0.040(3) -0.019(3) -0.008(3) -0.017(3)
C81C 0.034(3) 0.025(3) 0.030(3) 0.003(2) 0.000(2) -0.012(2)
C82C 0.010(2) 0.023(3) 0.040(3) 0.003(2) -0.002(2) 0.005(2)
C83C 0.021(3) 0.018(3) 0.036(3) 0.001(2) -0.006(2) 0.005(2)
C84C 0.044(4) 0.031(3) 0.055(4) 0.021(3) -0.007(3) 0.009(3)
C85C 0.048(4) 0.056(4) 0.028(3) -0.004(3) 0.010(3) -0.010(3)
C86C 0.036(3) 0.019(2) 0.0124(19) 0.0009(17) -0.0060(18) -0.008(2)
C87C 0.051(3) 0.023(3) 0.024(2) 0.001(2) -0.005(2) -0.011(2)
C88C 0.031(2) 0.035(3) 0.029(2) 0.000(2) 0.014(2) -0.021(2)
C89C 0.035(2) 0.021(2) 0.022(2) -0.0074(18) 0.0082(19) -0.019(2)
C90C 0.025(2) 0.017(2) 0.025(2) 0.0101(18) 0.0041(19) -0.0120(19)
C91C 0.038(3) 0.029(3) 0.027(2) 0.004(2) 0.010(2) -0.008(2)
C92C 0.027(3) 0.021(3) 0.016(2) -0.008(2) -0.004(2) -0.003(2)
C93C 0.015(2) 0.030(3) 0.028(3) 0.013(2) 0.004(2) 0.000(2)
C94C 0.034(3) 0.016(2) 0.017(2) -0.0028(19) 0.004(2) 0.005(2)
C95C 0.027(3) 0.017(2) 0.018(2) -0.0024(19) 0.008(2) -0.006(2)
C96C 0.021(2) 0.021(3) 0.021(2) 0.006(2) 0.0075(19) -0.005(2)
C97C 0.013(2) 0.014(2) 0.013(2) 0.0007(17) -0.0056(17) -0.0030(18)
N11C 0.040(2) 0.019(2) 0.0169(18) -0.0002(16) 0.0010(17) -0.0086(18)
N12C 0.041(2) 0.015(2) 0.028(2) 0.0028(17) -0.0092(19) -0.0069(19)
N21C 0.029(2) 0.038(2) 0.0166(18) 0.0052(17) -0.0047(17) -0.0099(19)
N22C 0.023(2) 0.023(2) 0.026(2) 0.0096(17) -0.0104(17) -0.0028(18)
N31C 0.0179(18) 0.027(2) 0.033(2) -0.0020(18) 0.0022(17) -0.0117(17)
N32C 0.0163(17) 0.030(2) 0.030(2) 0.0022(17) 0.0001(16) -0.0165(17)
N41C 0.031(2) 0.024(2) 0.0158(18) 0.0064(16) -0.0010(16) -0.0034(18)
N42C 0.043(2) 0.026(2) 0.0130(17) 0.0005(15) 0.0024(17) -0.0182(19)
N51C 0.040(3) 0.026(3) 0.019(2) 0.0071(19) -0.007(2) -0.007(2)
N52C 0.037(3) 0.013(2) 0.023(2) -0.0052(17) 0.0004(19) -0.0032(19)
N61C 0.023(2) 0.0114(19) 0.031(2) -0.0070(16) 0.0039(17) -0.0120(16)
N62C 0.0156(19) 0.013(2) 0.025(2) -0.0002(17) -0.0004(17) 0.0054(17)
N71C 0.023(2) 0.024(2) 0.037(2) 0.000(2) -0.0088(19) -0.0080(19)
N72C 0.019(2) 0.038(3) 0.022(2) -0.0039(19) -0.0024(17) -0.013(2)
N81C 0.017(2) 0.0106(19) 0.030(2) -0.0023(17) 0.0009(17) -0.0042(16)
N82C 0.022(2) 0.024(2) 0.029(2) -0.0031(18) 0.0097(18) -0.0064(19)
B1 0.026(2) 0.025(3) 0.061(4) -0.006(2) 0.019(2) -0.0125(19)
F11 0.0525(16) 0.0728(19) 0.072(2) 0.0164(16) -0.0019(15) -0.0519(14)
F12 0.0365(15) 0.0274(14) 0.090(2) -0.0240(13) 0.0251(13) -0.0003(11)
F13 0.0399(17) 0.0485(19) 0.094(3) 0.0265(17) 0.0255(17) 0.0074(14)
F14 0.0535(18) 0.063(2) 0.067(2) -0.0334(16) 0.0055(15) -0.0282(16)
B3 0.021(3) 0.026(3) 0.028(3) -0.006(2) 0.008(2) -0.010(2)
F31 0.066(2) 0.060(2) 0.069(2) 0.0301(18) -0.0294(19) -0.0361(18)
F32 0.0335(15) 0.0579(19) 0.0474(17) -0.0212(15) 0.0204(14) -0.0248(15)
F33 0.0578(19) 0.0460(18) 0.0375(17) -0.0008(14) 0.0091(15) -0.0299(16)
F34 0.0530(19) 0.105(3) 0.090(3) -0.056(2) 0.0471(19) -0.037(2)
B9 0.033(4) 0.051(4) 0.021(3) -0.003(3) -0.002(3) -0.009(3)
F91 0.0416(19) 0.051(2) 0.0432(19) -0.0089(16) 0.0022(16) -0.0232(17)
F92 0.061(2) 0.057(2) 0.0339(18) 0.0174(17) -0.0090(17) -0.020(2)
F93 0.081(3) 0.087(3) 0.079(2) -0.068(2) 0.038(2) -0.049(2)
F94 0.038(2) 0.049(2) 0.083(3) 0.001(2) -0.022(2) -0.0019(18)

loop_
_atom_type_symbol
_atom_type_description
_atom_type_scat_dispersion_real
_atom_type_scat_dispersion_imag
_atom_type_scat_source
C C 0.0033 0.0016 'International Tables Vol C Tables 4.2.6.8 and 6.1.1.4'
H H 0.0000 0.0000 'International Tables Vol C Tables 4.2.6.8 and 6.1.1.4'
B B 0.0013 0.0007 'International Tables Vol C Tables 4.2.6.8 and 6.1.1.4'
N N 0.0061 0.0033 'International Tables Vol C Tables 4.2.6.8 and 6.1.1.4'
F F 0.0171 0.0103 'International Tables Vol C Tables 4.2.6.8 and 6.1.1.4'
Cu Cu 0.3201 1.2651 'International Tables Vol C Tables 4.2.6.8 and 6.1.1.4'

loop_
_geom_angle_atom_site_label_1
_geom_angle_atom_site_label_2
_geom_angle_atom_site_label_3
_geom_angle
N21A Cu1A N61A 178.52(17)
N21A Cu1A F1A 91.52(14)
N61A Cu1A F1A 89.92(13)
N21A Cu1A N11A 87.90(14)
N61A Cu1A N11A 90.86(14)
F1A Cu1A N11A 134.03(13)
N21A Cu1A N51A 91.04(15)
N61A Cu1A N51A 88.22(15)
F1A Cu1A N51A 132.89(12)
N11A Cu1A N51A 93.08(15)
N41A Cu2A N81A 179.59(17)
N41A Cu2A F1A 88.68(14)
N81A Cu2A F1A 91.18(13)
N41A Cu2A N31A 87.81(15)
N81A Cu2A N31A 92.55(15)
F1A Cu2A N31A 138.30(12)
N41A Cu2A N71A 92.73(14)
N81A Cu2A N71A 87.07(15)
F1A Cu2A N71A 130.02(14)
N31A Cu2A N71A 91.66(16)
Cu1A F1A Cu2A 175.60(14)
N22A C1A N12A 110.2(4)
N22A C1A C86A 111.4(4)
N12A C1A C86A 112.0(3)
N22A C1A H1A 107.7
N12A C1A H1A 107.7
C86A C1A H1A 107.7
N32A C2A C90A 112.9(3)
N32A C2A N42A 109.4(3)
C90A C2A N42A 114.2(4)
N32A C2A H2A 106.6
C90A C2A H2A 106.6
N42A C2A H2A 106.6
N52A C3A N62A 110.0(3)
N52A C3A C92A 113.4(3)
N62A C3A C92A 108.4(4)
N52A C3A H3A 108.3
N62A C3A H3A 108.3
C92A C3A H3A 108.3
C96A C4A N72A 115.5(4)
C96A C4A N82A 111.5(4)
N72A C4A N82A 108.2(4)
C96A C4A H4A 107.1
N72A C4A H4A 107.1
N82A C4A H4A 107.1
C12A C11A N12A 105.9(4)
C12A C11A C14A 131.2(5)
N12A C11A C14A 122.8(4)
C11A C12A C13A 107.4(4)
C11A C12A H12A 126.3
C13A C12A H12A 126.3
N11A C13A C12A 110.6(4)
N11A C13A C15A 121.0(4)
C12A C13A C15A 128.3(4)
C11A C14A H14A 109.5
C11A C14A H14B 109.5
H14A C14A H14B 109.5
C11A C14A H14C 109.5
H14A C14A H14C 109.5
H14B C14A H14C 109.5
C13A C15A H15A 109.5
C13A C15A H15B 109.5
H15A C15A H15B 109.5
C13A C15A H15C 109.5
H15A C15A H15C 109.5
H15B C15A H15C 109.5
C22A C21A N22A 105.7(4)
C22A C21A C24A 134.5(4)
N22A C21A C24A 119.9(4)
C23A C22A C21A 108.5(4)
C23A C22A H22A 125.8
C21A C22A H22A 125.8
C22A C23A N21A 112.0(4)
C22A C23A C25A 127.3(4)
N21A C23A C25A 120.1(4)
C21A C24A H24A 109.5
C21A C24A H24B 109.5
H24A C24A H24B 109.5
C21A C24A H24C 109.5
H24A C24A H24C 109.5
H24B C24A H24C 109.5
C23A C25A H25A 109.5
C23A C25A H25B 109.5
H25A C25A H25B 109.5
C23A C25A H25C 109.5
H25A C25A H25C 109.5
H25B C25A H25C 109.5
N32A C31A C32A 107.3(4)
N32A C31A C34A 126.6(4)
C32A C31A C34A 126.1(5)
C33A C32A C31A 102.3(4)
C33A C32A H32A 128.8
C31A C32A H32A 128.8
N31A C33A C32A 111.4(4)
N31A C33A C35A 126.3(4)
C32A C33A C35A 122.3(5)
C31A C34A H34A 109.5
C31A C34A H34B 109.5
H34A C34A H34B 109.5
C31A C34A H34C 109.5
H34A C34A H34C 109.5
H34B C34A H34C 109.5
C33A C35A H35A 109.5
C33A C35A H35B 109.5
H35A C35A H35B 109.5
C33A C35A H35C 109.5
H35A C35A H35C 109.5
H35B C35A H35C 109.5
N42A C41A C42A 104.0(4)
N42A C41A C44A 124.9(4)
C42A C41A C44A 130.8(4)
C43A C42A C41A 106.3(4)
C43A C42A H42A 126.8
C41A C42A H42A 126.8
C42A C43A N41A 113.6(4)
C42A C43A C45A 126.8(4)
N41A C43A C45A 119.2(4)
C41A C44A H44A 109.5
C41A C44A H44B 109.5
H44A C44A H44B 109.5
C41A C44A H44C 109.5
H44A C44A H44C 109.5
H44B C44A H44C 109.5
C43A C45A H45A 109.5
C43A C45A H45B 109.5
H45A C45A H45B 109.5
C43A C45A H45C 109.5
H45A C45A H45C 109.5
H45B C45A H45C 109.5
C52A C51A N52A 107.6(4)
C52A C51A C54A 132.4(5)
N52A C51A C54A 119.8(4)
C51A C52A C53A 107.2(5)
C51A C52A H52A 126.4
C53A C52A H52A 126.4
N51A C53A C52A 111.3(4)
N51A C53A C55A 123.6(4)
C52A C53A C55A 125.0(5)
C51A C54A H54A 109.5
C51A C54A H54B 109.5
H54A C54A H54B 109.5
C51A C54A H54C 109.5
H54A C54A H54C 109.5
H54B C54A H54C 109.5
C53A C55A H55A 109.5
C53A C55A H55B 109.5
H55A C55A H55B 109.5
C53A C55A H55C 109.5
H55A C55A H55C 109.5
H55B C55A H55C 109.5
C62A C61A N62A 106.6(4)
C62A C61A C64A 132.8(4)
N62A C61A C64A 120.6(4)
C61A C62A C63A 108.5(4)
C61A C62A H62A 125.7
C63A C62A H62A 125.7
N61A C63A C62A 107.7(4)
N61A C63A C65A 122.7(4)
C62A C63A C65A 128.8(4)
C61A C64A H64A 109.5
C61A C64A H64B 109.5
H64A C64A H64B 109.5
C61A C64A H64C 109.5
H64A C64A H64C 109.5
H64B C64A H64C 109.5
C63A C65A H65A 109.5
C63A C65A H65B 109.5
H65A C65A H65B 109.5
C63A C65A H65C 109.5
H65A C65A H65C 109.5
H65B C65A H65C 109.5
C72A C71A N72A 106.0(4)
C72A C71A C74A 132.2(5)
N72A C71A C74A 121.6(5)
C71A C72A C73A 108.1(5)
C71A C72A H72A 125.9
C73A C72A H72A 125.9
N71A C73A C72A 108.7(4)
N71A C73A C75A 125.4(4)
C72A C73A C75A 125.7(5)
C71A C74A H74A 109.5
C71A C74A H74B 109.5
H74A C74A H74B 109.5
C71A C74A H74C 109.5
H74A C74A H74C 109.5
H74B C74A H74C 109.5
C73A C75A H75A 109.5
C73A C75A H75B 109.5
H75A C75A H75B 109.5
C73A C75A H75C 109.5
H75A C75A H75C 109.5
H75B C75A H75C 109.5
N82A C81A C82A 105.1(4)
N82A C81A C84A 128.4(4)
C82A C81A C84A 126.4(4)
C81A C82A C83A 107.5(4)
C81A C82A H82A 126.2
C83A C82A H82A 126.2
N81A C83A C82A 107.0(4)
N81A C83A C85A 124.3(4)
C82A C83A C85A 128.8(4)
C81A C84A H84A 109.5
C81A C84A H84B 109.5
H84A C84A H84B 109.5
C81A C84A H84C 109.5
H84A C84A H84C 109.5
H84B C84A H84C 109.5
C83A C85A H85A 109.5
C83A C85A H85B 109.5
H85A C85A H85B 109.5
C83A C85A H85C 109.5
H85A C85A H85C 109.5
H85B C85A H85C 109.5
C87A C86A C91A 122.9(4)
C87A C86A C1A 118.6(4)
C91A C86A C1A 117.9(4)
C86A C87A C88A 118.1(5)
C86A C87A H87A 120.9
C88A C87A H87A 120.9
C89A C88A C87A 120.9(4)
C89A C88A H88A 119.5
C87A C88A H88A 119.5
C88A C89A C90A 120.2(4)
C88A C89A H89A 119.9
C90A C89A H89A 119.9
C89A C90A C91A 118.0(4)
C89A C90A C2A 121.2(4)
C91A C90A C2A 120.4(4)
C86A C91A C90A 119.6(4)
C86A C91A H91A 120.2
C90A C91A H91A 120.2
C97A C92A C93A 121.4(4)
C97A C92A C3A 118.2(4)
C93A C92A C3A 119.9(4)
C94A C93A C92A 119.2(5)
C94A C93A H93A 120.4
C92A C93A H93A 120.4
C95A C94A C93A 120.2(5)
C95A C94A H94A 119.9
C93A C94A H94A 119.9
C94A C95A C96A 120.5(5)
C94A C95A H95A 119.7
C96A C95A H95A 119.7
C97A C96A C95A 119.0(5)
C97A C96A C4A 121.2(4)
C95A C96A C4A 119.8(4)
C96A C97A C92A 119.6(4)
C96A C97A H97A 120.2
C92A C97A H97A 120.2
C13A N11A N12A 104.6(3)
C13A N11A Cu1A 133.5(3)
N12A N11A Cu1A 120.5(3)
N11A N12A C11A 111.5(4)
N11A N12A C1A 122.0(4)
C11A N12A C1A 126.4(3)
C23A N21A N22A 104.3(3)
C23A N21A Cu1A 131.6(3)
N22A N21A Cu1A 124.1(3)
C21A N22A N21A 109.5(4)
C21A N22A C1A 127.8(4)
N21A N22A C1A 121.7(3)
C33A N31A N32A 105.4(4)
C33A N31A Cu2A 131.2(3)
N32A N31A Cu2A 121.7(3)
C31A N32A N31A 113.5(4)
C31A N32A C2A 127.0(4)
N31A N32A C2A 119.3(4)
C43A N41A N42A 101.5(3)
C43A N41A Cu2A 133.9(3)
N42A N41A Cu2A 124.3(3)
C41A N42A N41A 114.5(4)
C41A N42A C2A 126.7(4)
N41A N42A C2A 118.1(3)
C53A N51A N52A 105.9(4)
C53A N51A Cu1A 131.4(3)
N52A N51A Cu1A 117.7(3)
C3A N52A N51A 123.5(4)
C3A N52A C51A 128.2(4)
N51A N52A C51A 107.9(4)
C63A N61A N62A 107.3(3)
C63A N61A Cu1A 128.8(3)
N62A N61A Cu1A 123.8(3)
N61A N62A C61A 109.8(4)
N61A N62A C3A 122.3(3)
C61A N62A C3A 127.6(3)
C73A N71A N72A 106.2(4)
C73A N71A Cu2A 132.5(3)
N72A N71A Cu2A 119.6(3)
C71A N72A N71A 111.0(4)
C71A N72A C4A 128.2(4)
N71A N72A C4A 120.6(4)
C83A N81A N82A 107.9(3)
C83A N81A Cu2A 128.7(3)
N82A N81A Cu2A 123.4(3)
N81A N82A C81A 112.2(3)
N81A N82A C4A 123.0(3)
C81A N82A C4A 124.4(3)
N21B Cu1B N61B 179.2(2)
N21B Cu1B F1B 91.73(16)
N61B Cu1B F1B 88.88(15)
N21B Cu1B N51B 91.15(17)
N61B Cu1B N51B 88.05(17)
F1B Cu1B N51B 138.73(14)
N21B Cu1B N11B 86.51(16)
N61B Cu1B N11B 93.52(15)
F1B Cu1B N11B 128.65(14)
N51B Cu1B N11B 92.61(17)
N41B Cu2B N81B 179.18(17)
N41B Cu2B F1B 88.94(15)
N81B Cu2B F1B 91.28(15)
N41B Cu2B N71B 91.48(16)
N81B Cu2B N71B 87.79(16)
F1B Cu2B N71B 133.94(14)
N41B Cu2B N31B 88.11(16)
N81B Cu2B N31B 92.30(16)
F1B Cu2B N31B 133.59(14)
N71B Cu2B N31B 92.44(16)
Cu1B F1B Cu2B 176.10(16)
N22B C1B N12B 113.5(4)
N22B C1B C86B 113.5(4)
N12B C1B C86B 110.0(4)
N22B C1B H1B 106.4
N12B C1B H1B 106.4
C86B C1B H1B 106.4
N42B C2B C90B 114.7(4)
N42B C2B N32B 109.9(4)
C90B C2B N32B 114.8(4)
N42B C2B H2B 105.5
C90B C2B H2B 105.5
N32B C2B H2B 105.5
N52B C3B N62B 109.8(4)
N52B C3B C92B 114.7(4)
N62B C3B C92B 110.4(4)
N52B C3B H3B 107.2
N62B C3B H3B 107.2
C92B C3B H3B 107.2
N72B C4B C96B 114.6(4)
N72B C4B N82B 111.5(4)
C96B C4B N82B 112.6(4)
N72B C4B H4B 105.8
C96B C4B H4B 105.8
N82B C4B H4B 105.8
N12B C11B C12B 105.5(5)
N12B C11B C14B 124.3(5)
C12B C11B C14B 130.2(6)
C13B C12B C11B 106.4(5)
C13B C12B H12B 126.8
C11B C12B H12B 126.8
N11B C13B C12B 111.6(5)
N11B C13B C15B 121.1(5)
C12B C13B C15B 127.3(5)
C11B C14B H14D 109.5
C11B C14B H14E 109.5
H14D C14B H14E 109.5
C11B C14B H14F 109.5
H14D C14B H14F 109.5
H14E C14B H14F 109.5
C13B C15B H15D 109.5
C13B C15B H15E 109.5
H15D C15B H15E 109.5
C13B C15B H15F 109.5
H15D C15B H15F 109.5
H15E C15B H15F 109.5
C22B C21B N22B 107.8(4)
C22B C21B C24B 133.1(5)
N22B C21B C24B 119.1(5)
C21B C22B C23B 106.6(4)
C21B C22B H22B 126.7
C23B C22B H22B 126.7
N21B C23B C22B 112.1(4)
N21B C23B C25B 120.7(4)
C22B C23B C25B 126.7(5)
C21B C24B H24D 109.5
C21B C24B H24E 109.5
H24D C24B H24E 109.5
C21B C24B H24F 109.5
H24D C24B H24F 109.5
H24E C24B H24F 109.5
C23B C25B H25D 109.5
C23B C25B H25E 109.5
H25D C25B H25E 109.5
C23B C25B H25F 109.5
H25D C25B H25F 109.5
H25E C25B H25F 109.5
N32B C31B C32B 104.4(4)
N32B C31B C34B 125.5(4)
C32B C31B C34B 130.1(5)
C33B C32B C31B 106.4(5)
C33B C32B H32B 126.8
C31B C32B H32B 126.8
N31B C33B C32B 109.3(4)
N31B C33B C35B 124.1(5)
C32B C33B C35B 126.5(5)
C31B C34B H34D 109.5
C31B C34B H34E 109.5
H34D C34B H34E 109.5
C31B C34B H34F 109.5
H34D C34B H34F 109.5
H34E C34B H34F 109.5
C33B C35B H35D 109.5
C33B C35B H35E 109.5
H35D C35B H35E 109.5
C33B C35B H35F 109.5
H35D C35B H35F 109.5
H35E C35B H35F 109.5
N42B C41B C42B 106.4(4)
N42B C41B C44B 125.3(4)
C42B C41B C44B 128.2(4)
C43B C42B C41B 104.4(4)
C43B C42B H42B 127.8
C41B C42B H42B 127.8
N41B C43B C42B 112.3(4)
N41B C43B C45B 121.8(4)
C42B C43B C45B 125.8(5)
C41B C44B H44D 109.5
C41B C44B H44E 109.5
H44D C44B H44E 109.5
C41B C44B H44F 109.5
H44D C44B H44F 109.5
H44E C44B H44F 109.5
C43B C45B H45D 109.5
C43B C45B H45E 109.5
H45D C45B H45E 109.5
C43B C45B H45F 109.5
H45D C45B H45F 109.5
H45E C45B H45F 109.5
C52B C51B N52B 104.1(4)
C52B C51B C54B 135.3(5)
N52B C51B C54B 120.3(4)
C51B C52B C53B 111.7(5)
C51B C52B H52B 124.2
C53B C52B H52B 124.2
N51B C53B C52B 109.5(5)
N51B C53B C55B 120.9(5)
C52B C53B C55B 129.5(5)
C51B C54B H54D 109.5
C51B C54B H54E 109.5
H54D C54B H54E 109.5
C51B C54B H54F 109.5
H54D C54B H54F 109.5
H54E C54B H54F 109.5
C53B C55B H55D 109.5
C53B C55B H55E 109.5
H55D C55B H55E 109.5
C53B C55B H55F 109.5
H55D C55B H55F 109.5
H55E C55B H55F 109.5
C62B C61B N62B 108.2(4)
C62B C61B C64B 131.2(5)
N62B C61B C64B 120.5(5)
C61B C62B C63B 107.1(5)
C61B C62B H62B 126.5
C63B C62B H62B 126.5
N61B C63B C62B 106.7(4)
N61B C63B C65B 124.2(4)
C62B C63B C65B 129.0(5)
C61B C64B H64D 109.5
C61B C64B H64E 109.5
H64D C64B H64E 109.5
C61B C64B H64F 109.5
H64D C64B H64F 109.5
H64E C64B H64F 109.5
C63B C65B H65D 109.5
C63B C65B H65E 109.5
H65D C65B H65E 109.5
C63B C65B H65F 109.5
H65D C65B H65F 109.5
H65E C65B H65F 109.5
N72B C71B C72B 105.7(4)
N72B C71B C74B 123.2(5)
C72B C71B C74B 131.0(5)
C71B C72B C73B 106.6(5)
C71B C72B H72B 126.7
C73B C72B H72B 126.7
N71B C73B C72B 109.7(4)
N71B C73B C75B 125.5(4)
C72B C73B C75B 124.8(5)
C71B C74B H74D 109.5
C71B C74B H74E 109.5
H74D C74B H74E 109.5
C71B C74B H74F 109.5
H74D C74B H74F 109.5
H74E C74B H74F 109.5
C73B C75B H75D 109.5
C73B C75B H75E 109.5
H75D C75B H75E 109.5
C73B C75B H75F 109.5
H75D C75B H75F 109.5
H75E C75B H75F 109.5
N82B C81B C82B 106.3(4)
N82B C81B C84B 126.1(5)
C82B C81B C84B 127.3(5)
C81B C82B C83B 105.7(4)
C81B C82B H82B 127.2
C83B C82B H82B 127.2
N81B C83B C82B 107.7(5)
N81B C83B C85B 123.4(4)
C82B C83B C85B 128.9(5)
C81B C84B H84D 109.5
C81B C84B H84E 109.5
H84D C84B H84E 109.5
C81B C84B H84F 109.5
H84D C84B H84F 109.5
H84E C84B H84F 109.5
C83B C85B H85D 109.5
C83B C85B H85E 109.5
H85D C85B H85E 109.5
C83B C85B H85F 109.5
H85D C85B H85F 109.5
H85E C85B H85F 109.5
C87B C86B C91B 120.6(5)
C87B C86B C1B 122.3(5)
C91B C86B C1B 116.8(4)
C86B C87B C88B 117.7(5)
C86B C87B H87B 121.1
C88B C87B H87B 121.1
C89B C88B C87B 121.9(5)
C89B C88B H88B 119.0
C87B C88B H88B 119.0
C88B C89B C90B 120.4(5)
C88B C89B H89B 119.8
C90B C89B H89B 119.8
C91B C90B C89B 117.0(5)
C91B C90B C2B 120.0(5)
C89B C90B C2B 122.8(5)
C90B C91B C86B 122.2(5)
C90B C91B H91B 118.9
C86B C91B H91B 118.9
C97B C92B C93B 120.7(5)
C97B C92B C3B 120.4(4)
C93B C92B C3B 118.8(5)
C94B C93B C92B 119.6(5)
C94B C93B H93B 120.2
C92B C93B H93B 120.2
C95B C94B C93B 119.9(5)
C95B C94B H94B 120.0
C93B C94B H94B 120.0
C94B C95B C96B 121.2(5)
C94B C95B H95B 119.4
C96B C95B H95B 119.4
C97B C96B C95B 116.7(5)
C97B C96B C4B 121.6(4)
C95B C96B C4B 121.7(5)
C92B C97B C96B 121.8(4)
C92B C97B H97B 119.1
C96B C97B H97B 119.1
C13B N11B N12B 104.0(4)
C13B N11B Cu1B 132.6(3)
N12B N11B Cu1B 120.7(3)
N11B N12B C11B 112.4(4)
N11B N12B C1B 119.6(4)
C11B N12B C1B 127.9(4)
C23B N21B N22B 104.1(4)
C23B N21B Cu1B 130.5(3)
N22B N21B Cu1B 125.2(3)
C21B N22B N21B 109.2(4)
C21B N22B C1B 129.6(4)
N21B N22B C1B 120.9(4)
N32B N31B C33B 104.5(4)
N32B N31B Cu2B 122.1(3)
C33B N31B Cu2B 130.6(3)
C31B N32B N31B 115.3(4)
C31B N32B C2B 126.9(4)
N31B N32B C2B 116.9(4)
C43B N41B N42B 104.2(4)
C43B N41B Cu2B 131.2(3)
N42B N41B Cu2B 123.7(3)
C41B N42B N41B 112.3(4)
C41B N42B C2B 127.2(4)
N41B N42B C2B 118.6(4)
C53B N51B N52B 104.3(4)
C53B N51B Cu1B 134.6(3)
N52B N51B Cu1B 118.6(3)
N51B N52B C3B 121.6(4)
N51B N52B C51B 110.4(4)
C3B N52B C51B 127.9(4)
N62B N61B C63B 109.6(4)
N62B N61B Cu1B 121.9(3)
C63B N61B Cu1B 128.2(3)
N61B N62B C61B 108.4(4)
N61B N62B C3B 123.4(4)
C61B N62B C3B 128.1(4)
C73B N71B N72B 105.3(4)
C73B N71B Cu2B 131.6(3)
N72B N71B Cu2B 121.9(3)
C71B N72B N71B 112.6(4)
C71B N72B C4B 129.0(4)
N71B N72B C4B 118.4(4)
C83B N81B N82B 107.2(4)
C83B N81B Cu2B 128.8(3)
N82B N81B Cu2B 123.9(3)
C81B N82B N81B 112.9(4)
C81B N82B C4B 125.9(4)
N81B N82B C4B 120.7(4)
N21C Cu1C N61C 179.0(2)
N21C Cu1C F1C 89.8(2)
N61C Cu1C F1C 91.20(19)
N21C Cu1C N51C 91.33(19)
N61C Cu1C N51C 88.15(17)
F1C Cu1C N51C 136.97(19)
N21C Cu1C N11C 86.82(15)
N61C Cu1C N11C 92.34(16)
F1C Cu1C N11C 130.31(19)
N51C Cu1C N11C 92.68(17)
N41C Cu2C N81C 178.99(17)
N41C Cu2C F1C 90.15(19)
N81C Cu2C F1C 89.95(19)
N41C Cu2C N31C 87.66(17)
N81C Cu2C N31C 92.95(16)
F1C Cu2C N31C 137.46(18)
N41C Cu2C N71C 92.74(16)
N81C Cu2C N71C 86.44(17)
F1C Cu2C N71C 131.53(19)
N31C Cu2C N71C 91.01(17)
Cu1C F1C Cu2C 179.0(3)
N22C C1C N12C 110.8(4)
N22C C1C C86C 114.4(4)
N12C C1C C86C 113.7(4)
N22C C1C H1C 105.7
N12C C1C H1C 105.7
C86C C1C H1C 105.7
N32C C2C C90C 114.3(4)
N32C C2C N42C 109.8(4)
C90C C2C N42C 112.7(4)
N32C C2C H2C 106.5
C90C C2C H2C 106.5
N42C C2C H2C 106.5
N62C C3C N52C 110.4(4)
N62C C3C C92C 111.9(5)
N52C C3C C92C 111.9(4)
N62C C3C H3C 107.5
N52C C3C H3C 107.5
C92C C3C H3C 107.5
N72C C4C N82C 110.8(4)
N72C C4C C96C 112.8(4)
N82C C4C C96C 109.7(4)
N72C C4C H4C 107.8
N82C C4C H4C 107.8
C96C C4C H4C 107.8
N12C C11C C12C 105.0(4)
N12C C11C C14C 124.3(5)
C12C C11C C14C 130.7(5)
C11C C12C C13C 106.9(5)
C11C C12C H12C 126.5
C13C C12C H12C 126.5
N11C C13C C12C 110.6(4)
N11C C13C C15C 123.0(4)
C12C C13C C15C 126.3(5)
C11C C14C H14G 109.5
C11C C14C H14H 109.5
H14G C14C H14H 109.5
C11C C14C H14I 109.5
H14G C14C H14I 109.5
H14H C14C H14I 109.5
C13C C15C H15G 109.5
C13C C15C H15H 109.5
H15G C15C H15H 109.5
C13C C15C H15I 109.5
H15G C15C H15I 109.5
H15H C15C H15I 109.5
N22C C21C C22C 105.1(4)
N22C C21C C24C 122.1(5)
C22C C21C C24C 132.8(5)
C23C C22C C21C 106.8(5)
C23C C22C H22C 126.6
C21C C22C H22C 126.6
N21C C23C C22C 112.9(4)
N21C C23C C25C 119.6(4)
C22C C23C C25C 127.2(5)
C21C C24C H24G 109.5
C21C C24C H24H 109.5
H24G C24C H24H 109.5
C21C C24C H24I 109.5
H24G C24C H24I 109.5
H24H C24C H24I 109.5
C23C C25C H25G 109.5
C23C C25C H25H 109.5
H25G C25C H25H 109.5
C23C C25C H25I 109.5
H25G C25C H25I 109.5
H25H C25C H25I 109.5
N32C C31C C32C 105.9(5)
N32C C31C C34C 126.0(5)
C32C C31C C34C 127.9(6)
C31C C32C C33C 107.5(5)
C31C C32C H32C 126.2
C33C C32C H32C 126.2
N31C C33C C32C 106.5(4)
N31C C33C C35C 124.4(5)
C32C C33C C35C 129.1(5)
C31C C34C H34G 109.5
C31C C34C H34H 109.5
H34G C34C H34H 109.5
C31C C34C H34I 109.5
H34G C34C H34I 109.5
H34H C34C H34I 109.5
C33C C35C H35G 109.5
C33C C35C H35H 109.5
H35G C35C H35H 109.5
C33C C35C H35I 109.5
H35G C35C H35I 109.5
H35H C35C H35I 109.5
N42C C41C C44C 126.4(5)
N42C C41C C42C 105.5(4)
C44C C41C C42C 127.9(4)
C43C C42C C41C 104.7(4)
C43C C42C H42C 127.6
C41C C42C H42C 127.6
N41C C43C C42C 112.8(5)
N41C C43C C45C 122.3(4)
C42C C43C C45C 124.7(5)
C41C C44C H44G 109.5
C41C C44C H44H 109.5
H44G C44C H44H 109.5
C41C C44C H44I 109.5
H44G C44C H44I 109.5
H44H C44C H44I 109.5
C43C C45C H45G 109.5
C43C C45C H45H 109.5
H45G C45C H45H 109.5
C43C C45C H45I 109.5
H45G C45C H45I 109.5
H45H C45C H45I 109.5
C52C C51C N52C 105.9(5)
C52C C51C C54C 132.6(5)
N52C C51C C54C 121.3(4)
C51C C52C C53C 106.5(5)
C51C C52C H52C 126.8
C53C C52C H52C 126.8
N51C C53C C52C 113.3(4)
N51C C53C C55C 122.6(5)
C52C C53C C55C 124.1(5)
C51C C54C H54G 109.5
C51C C54C H54H 109.5
H54G C54C H54H 109.5
C51C C54C H54I 109.5
H54G C54C H54I 109.5
H54H C54C H54I 109.5
C53C C55C H55G 109.5
C53C C55C H55H 109.5
H55G C55C H55H 109.5
C53C C55C H55I 109.5
H55G C55C H55I 109.5
H55H C55C H55I 109.5
C62C C61C N62C 107.2(4)
C62C C61C C64C 132.9(5)
N62C C61C C64C 119.8(5)
C61C C62C C63C 108.7(5)
C61C C62C H62C 125.6
C63C C62C H62C 125.6
N61C C63C C62C 108.0(5)
N61C C63C C65C 122.3(4)
C62C C63C C65C 129.5(5)
C61C C64C H64G 109.5
C61C C64C H64H 109.5
H64G C64C H64H 109.5
C61C C64C H64I 109.5
H64G C64C H64I 109.5
H64H C64C H64I 109.5
C63C C65C H65G 109.5
C63C C65C H65H 109.5
H65G C65C H65H 109.5
C63C C65C H65I 109.5
H65G C65C H65I 109.5
H65H C65C H65I 109.5
C72C C71C N72C 106.7(5)
C72C C71C C74C 131.1(6)
N72C C71C C74C 122.2(6)
C71C C72C C73C 107.7(6)
C71C C72C H72C 126.1
C73C C72C H72C 126.1
N71C C73C C72C 109.4(5)
N71C C73C C75C 123.2(5)
C72C C73C C75C 127.3(6)
C71C C74C H74G 109.5
C71C C74C H74H 109.5
H74G C74C H74H 109.5
C71C C74C H74I 109.5
H74G C74C H74I 109.5
H74H C74C H74I 109.5
C73C C75C H75G 109.5
C73C C75C H75H 109.5
H75G C75C H75H 109.5
C73C C75C H75I 109.5
H75G C75C H75I 109.5
H75H C75C H75I 109.5
C82C C81C N82C 107.0(4)
C82C C81C C84C 127.7(5)
N82C C81C C84C 125.1(5)
C81C C82C C83C 106.5(5)
C81C C82C H82C 126.7
C83C C82C H82C 126.7
N81C C83C C82C 107.7(5)
N81C C83C C85C 123.9(4)
C82C C83C C85C 128.4(5)
C81C C84C H84G 109.5
C81C C84C H84H 109.5
H84G C84C H84H 109.5
C81C C84C H84I 109.5
H84G C84C H84I 109.5
H84H C84C H84I 109.5
C83C C85C H85G 109.5
C83C C85C H85H 109.5
H85G C85C H85H 109.5
C83C C85C H85I 109.5
H85G C85C H85I 109.5
H85H C85C H85I 109.5
C87C C86C C91C 118.0(5)
C87C C86C C1C 123.3(5)
C91C C86C C1C 118.6(4)
C86C C87C C88C 122.0(5)
C86C C87C H87C 119.0
C88C C87C H87C 119.0
C89C C88C C87C 117.7(5)
C89C C88C H88C 121.2
C87C C88C H88C 121.2
C88C C89C C90C 123.3(5)
C88C C89C H89C 118.3
C90C C89C H89C 118.3
C89C C90C C91C 115.8(5)
C89C C90C C2C 121.2(5)
C91C C90C C2C 122.9(4)
C86C C91C C90C 123.2(5)
C86C C91C H91C 118.4
C90C C91C H91C 118.4
C97C C92C C93C 122.9(5)
C97C C92C C3C 117.2(4)
C93C C92C C3C 119.7(5)
C94C C93C C92C 116.3(5)
C94C C93C H93C 121.9
C92C C93C H93C 121.9
C95C C94C C93C 123.6(5)
C95C C94C H94C 118.2
C93C C94C H94C 118.2
C94C C95C C96C 117.2(5)
C94C C95C H95C 121.4
C96C C95C H95C 121.4
C97C C96C C95C 121.8(5)
C97C C96C C4C 119.9(4)
C95C C96C C4C 117.9(5)
C96C C97C C92C 118.3(4)
C96C C97C H97C 120.9
C92C C97C H97C 120.9
C13C N11C N12C 103.6(4)
C13C N11C Cu1C 132.7(3)
N12C N11C Cu1C 121.6(3)
C11C N12C N11C 113.8(4)
C11C N12C C1C 128.1(4)
N11C N12C C1C 118.1(4)
C23C N21C N22C 105.1(4)
C23C N21C Cu1C 130.8(3)
N22C N21C Cu1C 124.0(3)
N21C N22C C21C 109.9(4)
N21C N22C C1C 122.0(4)
C21C N22C C1C 126.6(4)
N32C N31C C33C 107.3(4)
N32C N31C Cu2C 120.6(3)
C33C N31C Cu2C 131.2(3)
N31C N32C C31C 112.7(4)
N31C N32C C2C 121.1(4)
C31C N32C C2C 126.2(4)
C43C N41C N42C 103.9(4)
C43C N41C Cu2C 131.6(3)
N42C N41C Cu2C 123.8(3)
C41C N42C N41C 112.8(4)
C41C N42C C2C 128.9(4)
N41C N42C C2C 117.5(4)
C53C N51C N52C 102.5(5)
C53C N51C Cu1C 135.3(3)
N52C N51C Cu1C 120.8(4)
C51C N52C N51C 111.8(4)
C51C N52C C3C 129.5(4)
N51C N52C C3C 118.6(5)
N62C N61C C63C 107.4(4)
N62C N61C Cu1C 122.2(3)
C63C N61C Cu1C 130.0(3)
N61C N62C C61C 108.6(4)
N61C N62C C3C 123.2(4)
C61C N62C C3C 127.9(4)
C73C N71C N72C 106.3(4)
C73C N71C Cu2C 133.5(4)
N72C N71C Cu2C 119.2(3)
N71C N72C C71C 109.9(5)
N71C N72C C4C 122.5(4)
C71C N72C C4C 127.6(4)
C83C N81C N82C 106.3(4)
C83C N81C Cu2C 128.0(3)
N82C N81C Cu2C 125.6(3)
C81C N82C N81C 112.2(4)
C81C N82C C4C 125.9(4)
N81C N82C C4C 121.6(4)
F13 B1 F12 107.9(4)
F13 B1 F14 112.8(5)
F12 B1 F14 108.2(4)
F13 B1 F11 109.9(4)
F12 B1 F11 109.2(4)
F14 B1 F11 108.9(5)
F23A B2A F22A 109.4(7)
F23A B2A F21A 114.3(6)
F22A B2A F21A 108.7(6)
F23A B2A F24A 108.3(6)
F22A B2A F24A 109.9(6)
F21A B2A F24A 106.1(6)
F23B B2B F24B 115.2(12)
F23B B2B F22B 109.6(12)
F24B B2B F22B 101.0(10)
F23B B2B F21B 109.3(11)
F24B B2B F21B 110.4(12)
F22B B2B F21B 111.0(11)
F31 B3 F32 111.2(4)
F31 B3 F34 110.2(4)
F32 B3 F34 110.1(4)
F31 B3 F33 107.8(4)
F32 B3 F33 109.8(4)
F34 B3 F33 107.7(4)
F42A B4A F41A 107.6(8)
F42A B4A F44A 109.5(8)
F41A B4A F44A 107.9(8)
F42A B4A F43A 105.4(7)
F41A B4A F43A 113.3(7)
F44A B4A F43A 113.0(8)
F42B B4B F41B 118.2(10)
F42B B4B F44B 110.4(8)
F41B B4B F44B 109.3(9)
F42B B4B F43B 104.8(9)
F41B B4B F43B 105.9(9)
F44B B4B F43B 107.5(9)
F53A B5A F54A 104.7(7)
F53A B5A F51A 114.8(8)
F54A B5A F51A 102.8(8)
F53A B5A F52A 115.6(8)
F54A B5A F52A 114.9(7)
F51A B5A F52A 103.6(7)
F53B B5B F51B 102.9(6)
F53B B5B F54B 112.9(8)
F51B B5B F54B 115.3(8)
F53B B5B F52B 115.4(8)
F51B B5B F52B 113.8(8)
F54B B5B F52B 97.2(7)
F61A B6A F62A 106.6(7)
F61A B6A F63A 101.9(6)
F62A B6A F63A 102.2(7)
F61A B6A F64A 127.7(7)
F62A B6A F64A 103.4(6)
F63A B6A F64A 112.5(7)
F62B B6B F63B 117.1(7)
F62B B6B F64B 109.0(7)
F63B B6B F64B 117.0(7)
F62B B6B F61B 114.5(7)
F63B B6B F61B 106.3(7)
F64B B6B F61B 89.8(6)
F73A B7A F71A 111.0(8)
F73A B7A F74A 113.5(7)
F71A B7A F74A 113.4(8)
F73A B7A F72A 98.0(7)
F71A B7A F72A 106.8(7)
F74A B7A F72A 113.0(8)
F74B B7B F73B 107.1(7)
F74B B7B F71B 109.0(8)
F73B B7B F71B 110.0(8)
F74B B7B F72B 119.1(8)
F73B B7B F72B 102.9(7)
F71B B7B F72B 108.5(7)
F81A B8A F82A 108.4(7)
F81A B8A F83A 108.5(6)
F82A B8A F83A 107.6(6)
F81A B8A F84A 125.2(7)
F82A B8A F84A 99.3(6)
F83A B8A F84A 106.6(6)
F82B B8B F83B 112.0(9)
F82B B8B F84B 113.4(9)
F83B B8B F84B 126.3(10)
F82B B8B F81B 105.1(9)
F83B B8B F81B 103.1(8)
F84B B8B F81B 91.3(8)
F93 B9 F92 114.9(6)
F93 B9 F94 112.1(5)
F92 B9 F94 106.0(5)
F93 B9 F91 109.8(5)
F92 B9 F91 107.9(5)
F94 B9 F91 105.7(5)

loop_
_geom_bond_atom_site_label_1
_geom_bond_atom_site_label_2
_geom_bond_distance
Cu1A N21A 1.953(3)
Cu1A N61A 1.995(3)
Cu1A F1A 2.025(3)
Cu1A N11A 2.132(4)
Cu1A N51A 2.155(4)
Cu2A N41A 1.943(3)
Cu2A N81A 2.008(3)
Cu2A F1A 2.038(3)
Cu2A N31A 2.129(4)
Cu2A N71A 2.152(4)
C1A N22A 1.438(6)
C1A N12A 1.450(6)
C1A C86A 1.575(6)
C1A H1A 1.0000
C2A N32A 1.475(5)
C2A C90A 1.477(7)
C2A N42A 1.480(5)
C2A H2A 1.0000
C3A N52A 1.398(6)
C3A N62A 1.461(5)
C3A C92A 1.550(6)
C3A H3A 1.0000
C4A C96A 1.469(7)
C4A N72A 1.477(6)
C4A N82A 1.492(5)
C4A H4A 1.0000
C11A C12A 1.344(7)
C11A N12A 1.367(6)
C11A C14A 1.473(6)
C12A C13A 1.376(6)
C12A H12A 0.9500
C13A N11A 1.338(6)
C13A C15A 1.508(6)
C14A H14A 0.9800
C14A H14B 0.9800
C14A H14C 0.9800
C15A H15A 0.9800
C15A H15B 0.9800
C15A H15C 0.9800
C21A C22A 1.368(7)
C21A N22A 1.385(5)
C21A C24A 1.478(6)
C22A C23A 1.334(6)
C22A H22A 0.9500
C23A N21A 1.347(5)
C23A C25A 1.482(6)
C24A H24A 0.9800
C24A H24B 0.9800
C24A H24C 0.9800
C25A H25A 0.9800
C25A H25B 0.9800
C25A H25C 0.9800
C31A N32A 1.287(7)
C31A C32A 1.429(6)
C31A C34A 1.506(6)
C32A C33A 1.409(7)
C32A H32A 0.9500
C33A N31A 1.318(6)
C33A C35A 1.499(6)
C34A H34A 0.9800
C34A H34B 0.9800
C34A H34C 0.9800
C35A H35A 0.9800
C35A H35B 0.9800
C35A H35C 0.9800
C41A N42A 1.319(5)
C41A C42A 1.445(6)
C41A C44A 1.467(6)
C42A C43A 1.350(6)
C42A H42A 0.9500
C43A N41A 1.352(6)
C43A C45A 1.503(6)
C44A H44A 0.9800
C44A H44B 0.9800
C44A H44C 0.9800
C45A H45A 0.9800
C45A H45B 0.9800
C45A H45C 0.9800
C51A C52A 1.315(6)
C51A N52A 1.424(7)
C51A C54A 1.491(7)
C52A C53A 1.417(7)
C52A H52A 0.9500
C53A N51A 1.314(6)
C53A C55A 1.531(5)
C54A H54A 0.9800
C54A H54B 0.9800
C54A H54C 0.9800
C55A H55A 0.9800
C55A H55B 0.9800
C55A H55C 0.9800
C61A C62A 1.313(7)
C61A N62A 1.397(5)
C61A C64A 1.469(7)
C62A C63A 1.420(6)
C62A H62A 0.9500
C63A N61A 1.339(5)
C63A C65A 1.478(7)
C64A H64A 0.9800
C64A H64B 0.9800
C64A H64C 0.9800
C65A H65A 0.9800
C65A H65B 0.9800
C65A H65C 0.9800
C71A C72A 1.343(7)
C71A N72A 1.368(6)
C71A C74A 1.538(6)
C72A C73A 1.419(7)
C72A H72A 0.9500
C73A N71A 1.324(7)
C73A C75A 1.455(7)
C74A H74A 0.9800
C74A H74B 0.9800
C74A H74C 0.9800
C75A H75A 0.9800
C75A H75B 0.9800
C75A H75C 0.9800
C81A N82A 1.352(6)
C81A C82A 1.353(7)
C81A C84A 1.497(6)
C82A C83A 1.434(6)
C82A H82A 0.9500
C83A N81A 1.314(6)
C83A C85A 1.531(6)
C84A H84A 0.9800
C84A H84B 0.9800
C84A H84C 0.9800
C85A H85A 0.9800
C85A H85B 0.9800
C85A H85C 0.9800
C86A C87A 1.334(6)
C86A C91A 1.372(6)
C87A C88A 1.430(7)
C87A H87A 0.9500
C88A C89A 1.370(7)
C88A H88A 0.9500
C89A C90A 1.396(6)
C89A H89A 0.9500
C90A C91A 1.427(6)
C91A H91A 0.9500
C92A C97A 1.382(7)
C92A C93A 1.398(6)
C93A C94A 1.374(7)
C93A H93A 0.9500
C94A C95A 1.365(8)
C94A H94A 0.9500
C95A C96A 1.435(6)
C95A H95A 0.9500
C96A C97A 1.363(7)
C97A H97A 0.9500
N11A N12A 1.354(5)
N21A N22A 1.398(5)
N31A N32A 1.348(5)
N41A N42A 1.417(5)
N51A N52A 1.399(5)
N61A N62A 1.347(5)
N71A N72A 1.376(5)
N81A N82A 1.332(5)
Cu1B N21B 1.932(4)
Cu1B N61B 2.010(4)
Cu1B F1B 2.013(3)
Cu1B N51B 2.106(5)
Cu1B N11B 2.178(4)
Cu2B N41B 1.961(4)
Cu2B N81B 1.997(4)
Cu2B F1B 2.048(3)
Cu2B N71B 2.104(4)
Cu2B N31B 2.168(4)
C1B N22B 1.429(7)
C1B N12B 1.430(7)
C1B C86B 1.579(7)
C1B H1B 1.0000
C2B N42B 1.454(6)
C2B C90B 1.480(8)
C2B N32B 1.487(6)
C2B H2B 1.0000
C3B N52B 1.416(6)
C3B N62B 1.446(6)
C3B C92B 1.564(7)
C3B H3B 1.0000
C4B N72B 1.456(6)
C4B C96B 1.461(8)
C4B N82B 1.470(6)
C4B H4B 1.0000
C11B N12B 1.365(7)
C11B C12B 1.394(8)
C11B C14B 1.444(8)
C12B C13B 1.374(8)
C12B H12B 0.9500
C13B N11B 1.359(7)
C13B C15B 1.529(7)
C14B H14D 0.9800
C14B H14E 0.9800
C14B H14F 0.9800
C15B H15D 0.9800
C15B H15E 0.9800
C15B H15F 0.9800
C21B C22B 1.364(7)
C21B N22B 1.381(6)
C21B C24B 1.468(7)
C22B C23B 1.367(6)
C22B H22B 0.9500
C23B N21B 1.361(6)
C23B C25B 1.452(7)
C24B H24D 0.9800
C24B H24E 0.9800
C24B H24F 0.9800
C25B H25D 0.9800
C25B H25E 0.9800
C25B H25F 0.9800
C31B N32B 1.304(7)
C31B C32B 1.430(7)
C31B C34B 1.483(7)
C32B C33B 1.384(8)
C32B H32B 0.9500
C33B N31B 1.365(6)
C33B C35B 1.452(7)
C34B H34D 0.9800
C34B H34E 0.9800
C34B H34F 0.9800
C35B H35D 0.9800
C35B H35E 0.9800
C35B H35F 0.9800
C41B N42B 1.312(6)
C41B C42B 1.427(7)
C41B C44B 1.508(7)
C42B C43B 1.375(7)
C42B H42B 0.9500
C43B N41B 1.326(6)
C43B C45B 1.505(7)
C44B H44D 0.9800
C44B H44E 0.9800
C44B H44F 0.9800
C45B H45D 0.9800
C45B H45E 0.9800
C45B H45F 0.9800
C51B C52B 1.316(7)
C51B N52B 1.430(7)
C51B C54B 1.464(7)
C52B C53B 1.375(7)
C52B H52B 0.9500
C53B N51B 1.363(7)
C53B C55B 1.511(7)
C54B H54D 0.9800
C54B H54E 0.9800
C54B H54F 0.9800
C55B H55D 0.9800
C55B H55E 0.9800
C55B H55F 0.9800
C61B C62B 1.306(7)
C61B N62B 1.391(6)
C61B C64B 1.496(7)
C62B C63B 1.428(6)
C62B H62B 0.9500
C63B N61B 1.332(6)
C63B C65B 1.491(7)
C64B H64D 0.9800
C64B H64E 0.9800
C64B H64F 0.9800
C65B H65D 0.9800
C65B H65E 0.9800
C65B H65F 0.9800
C71B N72B 1.352(7)
C71B C72B 1.402(7)
C71B C74B 1.501(6)
C72B C73B 1.415(7)
C72B H72B 0.9500
C73B N71B 1.354(7)
C73B C75B 1.481(7)
C74B H74D 0.9800
C74B H74E 0.9800
C74B H74F 0.9800
C75B H75D 0.9800
C75B H75E 0.9800
C75B H75F 0.9800
C81B N82B 1.335(6)
C81B C82B 1.383(7)
C81B C84B 1.506(7)
C82B C83B 1.449(6)
C82B H82B 0.9500
C83B N81B 1.333(7)
C83B C85B 1.498(7)
C84B H84D 0.9800
C84B H84E 0.9800
C84B H84F 0.9800
C85B H85D 0.9800
C85B H85E 0.9800
C85B H85F 0.9800
C86B C87B 1.349(7)
C86B C91B 1.394(7)
C87B C88B 1.403(8)
C87B H87B 0.9500
C88B C89B 1.375(8)
C88B H88B 0.9500
C89B C90B 1.388(7)
C89B H89B 0.9500
C90B C91B 1.386(8)
C91B H91B 0.9500
C92B C97B 1.339(8)
C92B C93B 1.392(7)
C93B C94B 1.392(8)
C93B H93B 0.9500
C94B C95B 1.341(8)
C94B H94B 0.9500
C95B C96B 1.442(6)
C95B H95B 0.9500
C96B C97B 1.393(7)
C97B H97B 0.9500
N11B N12B 1.363(5)
N21B N22B 1.402(5)
N31B N32B 1.347(5)
N41B N42B 1.387(5)
N51B N52B 1.392(5)
N61B N62B 1.314(5)
N71B N72B 1.379(5)
N81B N82B 1.340(5)
Cu1C N21C 1.940(4)
Cu1C N61C 1.990(4)
Cu1C F1C 2.027(5)
Cu1C N51C 2.112(5)
Cu1C N11C 2.173(4)
Cu2C N41C 1.967(4)
Cu2C N81C 1.990(4)
Cu2C F1C 2.055(6)
Cu2C N31C 2.128(4)
Cu2C N71C 2.180(5)
C1C N22C 1.438(6)
C1C N12C 1.447(7)
C1C C86C 1.514(8)
C1C H1C 1.0000
C2C N32C 1.438(6)
C2C C90C 1.475(7)
C2C N42C 1.481(6)
C2C H2C 1.0000
C3C N62C 1.442(6)
C3C N52C 1.466(6)
C3C C92C 1.549(7)
C3C H3C 1.0000
C4C N72C 1.454(7)
C4C N82C 1.484(6)
C4C C96C 1.526(7)
C4C H4C 1.0000
C11C N12C 1.358(6)
C11C C12C 1.380(8)
C11C C14C 1.483(7)
C12C C13C 1.410(7)
C12C H12C 0.9500
C13C N11C 1.352(7)
C13C C15C 1.536(7)
C14C H14G 0.9800
C14C H14H 0.9800
C14C H14I 0.9800
C15C H15G 0.9800
C15C H15H 0.9800
C15C H15I 0.9800
C21C N22C 1.398(6)
C21C C22C 1.418(8)
C21C C24C 1.457(7)
C22C C23C 1.350(7)
C22C H22C 0.9500
C23C N21C 1.346(6)
C23C C25C 1.471(7)
C24C H24G 0.9800
C24C H24H 0.9800
C24C H24I 0.9800
C25C H25G 0.9800
C25C H25H 0.9800
C25C H25I 0.9800
C31C N32C 1.339(8)
C31C C32C 1.404(7)
C31C C34C 1.498(7)
C32C C33C 1.410(8)
C32C H32C 0.9500
C33C N31C 1.391(7)
C33C C35C 1.442(7)
C34C H34G 0.9800
C34C H34H 0.9800
C34C H34I 0.9800
C35C H35G 0.9800
C35C H35H 0.9800
C35C H35I 0.9800
C41C N42C 1.306(6)
C41C C44C 1.452(7)
C41C C42C 1.460(7)
C42C C43C 1.370(7)
C42C H42C 0.9500
C43C N41C 1.329(6)
C43C C45C 1.510(7)
C44C H44G 0.9800
C44C H44H 0.9800
C44C H44I 0.9800
C45C H45G 0.9800
C45C H45H 0.9800
C45C H45I 0.9800
C51C C52C 1.349(7)
C51C N52C 1.360(7)
C51C C54C 1.474(8)
C52C C53C 1.388(8)
C52C H52C 0.9500
C53C N51C 1.306(8)
C53C C55C 1.536(7)
C54C H54G 0.9800
C54C H54H 0.9800
C54C H54I 0.9800
C55C H55G 0.9800
C55C H55H 0.9800
C55C H55I 0.9800
C61C C62C 1.282(8)
C61C N62C 1.419(6)
C61C C64C 1.524(7)
C62C C63C 1.413(7)
C62C H62C 0.9500
C63C N61C 1.338(6)
C63C C65C 1.474(8)
C64C H64G 0.9800
C64C H64H 0.9800
C64C H64I 0.9800
C65C H65G 0.9800
C65C H65H 0.9800
C65C H65I 0.9800
C71C C72C 1.355(9)
C71C N72C 1.370(7)
C71C C74C 1.517(8)
C72C C73C 1.378(8)
C72C H72C 0.9500
C73C N71C 1.345(8)
C73C C75C 1.462(8)
C74C H74G 0.9800
C74C H74H 0.9800
C74C H74I 0.9800
C75C H75G 0.9800
C75C H75H 0.9800
C75C H75I 0.9800
C81C C82C 1.328(8)
C81C N82C 1.330(7)
C81C C84C 1.513(7)
C82C C83C 1.427(6)
C82C H82C 0.9500
C83C N81C 1.323(7)
C83C C85C 1.520(8)
C84C H84G 0.9800
C84C H84H 0.9800
C84C H84I 0.9800
C85C H85G 0.9800
C85C H85H 0.9800
C85C H85I 0.9800
C86C C87C 1.348(7)
C86C C91C 1.382(7)
C87C C88C 1.406(8)
C87C H87C 0.9500
C88C C89C 1.370(7)
C88C H88C 0.9500
C89C C90C 1.378(6)
C89C H89C 0.9500
C90C C91C 1.398(8)
C91C H91C 0.9500
C92C C97C 1.375(7)
C92C C93C 1.413(7)
C93C C94C 1.395(8)
C93C H93C 0.9500
C94C C95C 1.358(8)
C94C H94C 0.9500
C95C C96C 1.437(6)
C95C H95C 0.9500
C96C C97C 1.368(7)
C97C H97C 0.9500
N11C N12C 1.376(5)
N21C N22C 1.396(5)
N31C N32C 1.337(5)
N41C N42C 1.411(5)
N51C N52C 1.403(6)
N61C N62C 1.336(6)
N71C N72C 1.363(6)
N81C N82C 1.334(6)
B1 F13 1.365(6)
B1 F12 1.381(6)
B1 F14 1.381(7)
B1 F11 1.392(6)
B2A F23A 1.366(9)
B2A F22A 1.380(8)
B2A F21A 1.394(8)
B2A F24A 1.457(9)
B2B F23B 1.354(13)
B2B F24B 1.389(13)
B2B F22B 1.392(13)
B2B F21B 1.396(13)
B3 F31 1.351(6)
B3 F32 1.360(6)
B3 F34 1.405(6)
B3 F33 1.417(6)
B4A F42A 1.380(10)
B4A F41A 1.382(10)
B4A F44A 1.397(10)
B4A F43A 1.416(9)
B4B F42B 1.380(11)
B4B F41B 1.389(12)
B4B F44B 1.416(11)
B4B F43B 1.428(11)
B5A F53A 1.347(9)
B5A F54A 1.387(10)
B5A F51A 1.394(10)
B5A F52A 1.451(10)
B5B F53B 1.364(9)
B5B F51B 1.369(10)
B5B F54B 1.379(10)
B5B F52B 1.392(10)
B6A F61A 1.420(9)
B6A F62A 1.425(9)
B6A F63A 1.425(10)
B6A F64A 1.426(8)
B6B F62B 1.323(9)
B6B F63B 1.388(9)
B6B F64B 1.403(9)
B6B F61B 1.415(9)
B7A F73A 1.382(11)
B7A F71A 1.387(9)
B7A F74A 1.406(10)
B7A F72A 1.407(10)
B7B F74B 1.377(11)
B7B F73B 1.387(11)
B7B F71B 1.390(9)
B7B F72B 1.396(9)
B8A F81A 1.377(9)
B8A F82A 1.390(9)
B8A F83A 1.409(8)
B8A F84A 1.434(9)
B8B F82B 1.384(12)
B8B F83B 1.409(11)
B8B F84B 1.425(11)
B8B F81B 1.431(11)
B9 F93 1.292(7)
B9 F92 1.347(7)
B9 F94 1.417(7)
B9 F91 1.443(9)

loop_
_geom_torsion_atom_site_label_1
_geom_torsion_atom_site_label_2
_geom_torsion_atom_site_label_3
_geom_torsion_atom_site_label_4
_geom_torsion
N12A C11A C12A C13A 0.2(5)
C14A C11A C12A C13A 176.9(5)
C11A C12A C13A N11A 0.7(6)
C11A C12A C13A C15A -175.4(5)
N22A C21A C22A C23A -2.9(6)
C24A C21A C22A C23A 178.0(6)
C21A C22A C23A N21A 0.2(7)
C21A C22A C23A C25A 171.2(5)
N32A C31A C32A C33A -2.9(5)
C34A C31A C32A C33A 177.4(4)
C31A C32A C33A N31A 3.2(5)
C31A C32A C33A C35A -178.2(4)
N42A C41A C42A C43A 2.1(6)
C44A C41A C42A C43A 176.6(5)
C41A C42A C43A N41A -0.2(6)
C41A C42A C43A C45A -172.6(5)
N52A C51A C52A C53A -2.3(5)
C54A C51A C52A C53A -178.0(5)
C51A C52A C53A N51A 3.7(5)
C51A C52A C53A C55A 179.9(4)
N62A C61A C62A C63A -1.1(6)
C64A C61A C62A C63A -179.8(6)
C61A C62A C63A N61A 2.0(6)
C61A C62A C63A C65A 171.3(5)
N72A C71A C72A C73A 0.6(6)
C74A C71A C72A C73A 175.6(6)
C71A C72A C73A N71A -0.9(6)
C71A C72A C73A C75A 175.1(5)
N82A C81A C82A C83A -2.2(6)
C84A C81A C82A C83A -179.2(5)
C81A C82A C83A N81A 5.0(6)
C81A C82A C83A C85A -174.0(6)
N22A C1A C86A C87A -169.7(4)
N12A C1A C86A C87A -45.7(5)
N22A C1A C86A C91A 18.1(5)
N12A C1A C86A C91A 142.1(4)
C91A C86A C87A C88A -4.7(6)
C1A C86A C87A C88A -176.4(4)
C86A C87A C88A C89A 2.2(6)
C87A C88A C89A C90A -0.5(6)
C88A C89A C90A C91A 1.0(6)
C88A C89A C90A C2A 173.9(4)
N32A C2A C90A C89A 40.8(5)
N42A C2A C90A C89A 166.6(3)
N32A C2A C90A C91A -146.4(4)
N42A C2A C90A C91A -20.6(5)
C87A C86A C91A C90A 5.3(6)
C1A C86A C91A C90A 177.1(3)
C89A C90A C91A C86A -3.2(6)
C2A C90A C91A C86A -176.3(3)
N52A C3A C92A C97A 142.6(4)
N62A C3A C92A C97A 20.1(5)
N52A C3A C92A C93A -45.2(5)
N62A C3A C92A C93A -167.8(3)
C97A C92A C93A C94A -1.0(6)
C3A C92A C93A C94A -172.9(4)
C92A C93A C94A C95A 0.7(7)
C93A C94A C95A C96A 0.9(7)
C94A C95A C96A C97A -2.1(6)
C94A C95A C96A C4A 176.3(4)
N72A C4A C96A C97A -142.9(4)
N82A C4A C96A C97A -18.8(5)
N72A C4A C96A C95A 38.8(5)
N82A C4A C96A C95A 162.8(4)
C95A C96A C97A C92A 1.8(6)
C4A C96A C97A C92A -176.6(4)
C93A C92A C97A C96A -0.3(6)
C3A C92A C97A C96A 171.8(4)
C12A C13A N11A N12A -1.2(5)
C15A C13A N11A N12A 175.2(4)
C12A C13A N11A Cu1A -167.4(3)
C15A C13A N11A Cu1A 9.0(7)
N21A Cu1A N11A C13A 138.2(4)
N61A Cu1A N11A C13A -41.0(4)
F1A Cu1A N11A C13A -131.8(4)
N51A Cu1A N11A C13A 47.2(4)
N21A Cu1A N11A N12A -26.3(3)
N61A Cu1A N11A N12A 154.5(3)
F1A Cu1A N11A N12A 63.8(4)
N51A Cu1A N11A N12A -117.2(3)
C13A N11A N12A C11A 1.3(5)
Cu1A N11A N12A C11A 169.7(3)
C13A N11A N12A C1A 179.9(4)
Cu1A N11A N12A C1A -11.7(5)
C12A C11A N12A N11A -0.9(5)
C14A C11A N12A N11A -178.0(4)
C12A C11A N12A C1A -179.5(4)
C14A C11A N12A C1A 3.4(7)
N22A C1A N12A N11A 57.8(5)
C86A C1A N12A N11A -66.8(5)
N22A C1A N12A C11A -123.8(4)
C86A C1A N12A C11A 111.6(5)
C22A C23A N21A N22A 2.5(6)
C25A C23A N21A N22A -169.2(5)
C22A C23A N21A Cu1A -178.7(4)
C25A C23A N21A Cu1A 9.5(7)
F1A Cu1A N21A C23A 75.5(5)
N11A Cu1A N21A C23A -150.5(5)
N51A Cu1A N21A C23A -57.5(5)
F1A Cu1A N21A N22A -106.0(4)
N11A Cu1A N21A N22A 28.0(4)
N51A Cu1A N21A N22A 121.1(4)
C22A C21A N22A N21A 4.5(5)
C24A C21A N22A N21A -176.2(4)
C22A C21A N22A C1A 172.7(5)
C24A C21A N22A C1A -8.0(8)
C23A N21A N22A C21A -4.3(5)
Cu1A N21A N22A C21A 176.8(3)
C23A N21A N22A C1A -173.3(4)
Cu1A N21A N22A C1A 7.8(6)
N12A C1A N22A C21A 136.4(5)
C86A C1A N22A C21A -98.7(5)
N12A C1A N22A N21A -56.8(5)
C86A C1A N22A N21A 68.2(5)
C32A C33A N31A N32A -2.3(5)
C35A C33A N31A N32A 179.1(4)
C32A C33A N31A Cu2A 162.1(3)
C35A C33A N31A Cu2A -16.5(7)
N41A Cu2A N31A C33A -131.7(4)
N81A Cu2A N31A C33A 48.1(4)
F1A Cu2A N31A C33A 142.7(4)
N71A Cu2A N31A C33A -39.0(4)
N41A Cu2A N31A N32A 30.5(3)
N81A Cu2A N31A N32A -149.6(3)
F1A Cu2A N31A N32A -55.0(4)
N71A Cu2A N31A N32A 123.2(3)
C32A C31A N32A N31A 1.7(5)
C34A C31A N32A N31A -178.6(4)
C32A C31A N32A C2A -172.0(4)
C34A C31A N32A C2A 7.7(7)
C33A N31A N32A C31A 0.3(5)
Cu2A N31A N32A C31A -165.9(3)
C33A N31A N32A C2A 174.5(4)
Cu2A N31A N32A C2A 8.3(5)
C90A C2A N32A C31A -118.1(5)
N42A C2A N32A C31A 113.6(5)
C90A C2A N32A N31A 68.5(5)
N42A C2A N32A N31A -59.8(5)
C42A C43A N41A N42A -1.7(6)
C45A C43A N41A N42A 171.4(5)
C42A C43A N41A Cu2A -175.1(4)
C45A C43A N41A Cu2A -2.0(8)
F1A Cu2A N41A C43A -77.5(5)
N31A Cu2A N41A C43A 144.0(5)
N71A Cu2A N41A C43A 52.5(5)
F1A Cu2A N41A N42A 110.3(3)
N31A Cu2A N41A N42A -28.2(4)
N71A Cu2A N41A N42A -119.7(4)
C42A C41A N42A N41A -3.4(6)
C44A C41A N42A N41A -178.3(4)
C42A C41A N42A C2A -173.4(4)
C44A C41A N42A C2A 11.7(8)
C43A N41A N42A C41A 3.2(5)
Cu2A N41A N42A C41A 177.5(3)
C43A N41A N42A C2A 174.2(4)
Cu2A N41A N42A C2A -11.5(5)
N32A C2A N42A C41A -127.4(5)
C90A C2A N42A C41A 104.9(5)
N32A C2A N42A N41A 62.9(5)
C90A C2A N42A N41A -64.8(5)
C52A C53A N51A N52A -3.5(5)
C55A C53A N51A N52A -179.7(4)
C52A C53A N51A Cu1A -157.0(3)
C55A C53A N51A Cu1A 26.8(6)
N21A Cu1A N51A C53A -52.8(4)
N61A Cu1A N51A C53A 125.9(4)
F1A Cu1A N51A C53A -145.9(4)
N11A Cu1A N51A C53A 35.1(4)
N21A Cu1A N51A N52A 156.1(3)
N61A Cu1A N51A N52A -25.1(3)
F1A Cu1A N51A N52A 63.1(3)
N11A Cu1A N51A N52A -115.9(3)
N62A C3A N52A N51A 59.5(5)
C92A C3A N52A N51A -62.2(5)
N62A C3A N52A C51A -112.1(5)
C92A C3A N52A C51A 126.3(5)
C53A N51A N52A C3A -171.0(4)
Cu1A N51A N52A C3A -13.2(5)
C53A N51A N52A C51A 2.0(4)
Cu1A N51A N52A C51A 159.8(3)
C52A C51A N52A C3A 172.9(4)
C54A C51A N52A C3A -10.8(7)
C52A C51A N52A N51A 0.3(5)
C54A C51A N52A N51A 176.6(4)
C62A C63A N61A N62A -2.0(5)
C65A C63A N61A N62A -172.1(5)
C62A C63A N61A Cu1A 174.4(3)
C65A C63A N61A Cu1A 4.3(7)
F1A Cu1A N61A C63A 77.7(4)
N11A Cu1A N61A C63A -56.4(4)
N51A Cu1A N61A C63A -149.4(4)
F1A Cu1A N61A N62A -106.4(4)
N11A Cu1A N61A N62A 119.6(4)
N51A Cu1A N61A N62A 26.5(4)
C63A N61A N62A C61A 1.4(5)
Cu1A N61A N62A C61A -175.3(3)
C63A N61A N62A C3A -173.4(4)
Cu1A N61A N62A C3A 10.0(6)
C62A C61A N62A N61A -0.2(6)
C64A C61A N62A N61A 178.8(5)
C62A C61A N62A C3A 174.2(5)
C64A C61A N62A C3A -6.8(8)
N52A C3A N62A N61A -59.2(6)
C92A C3A N62A N61A 65.3(5)
N52A C3A N62A C61A 127.0(5)
C92A C3A N62A C61A -108.4(5)
C72A C73A N71A N72A 0.7(6)
C75A C73A N71A N72A -175.2(5)
C72A C73A N71A Cu2A 165.2(4)
C75A C73A N71A Cu2A -10.8(8)
N41A Cu2A N71A C73A 43.5(5)
N81A Cu2A N71A C73A -136.8(5)
F1A Cu2A N71A C73A 134.1(4)
N31A Cu2A N71A C73A -44.4(5)
N41A Cu2A N71A N72A -153.7(4)
N81A Cu2A N71A N72A 26.0(4)
F1A Cu2A N71A N72A -63.1(4)
N31A Cu2A N71A N72A 118.4(4)
C72A C71A N72A N71A -0.2(6)
C74A C71A N72A N71A -175.8(5)
C72A C71A N72A C4A 174.9(5)
C74A C71A N72A C4A -0.8(8)
C73A N71A N72A C71A -0.4(6)
Cu2A N71A N72A C71A -167.2(3)
C73A N71A N72A C4A -175.8(4)
Cu2A N71A N72A C4A 17.3(6)
C96A C4A N72A C71A -111.5(5)
N82A C4A N72A C71A 122.8(5)
C96A C4A N72A N71A 63.1(5)
N82A C4A N72A N71A -62.6(5)
C82A C83A N81A N82A -5.8(6)
C85A C83A N81A N82A 173.3(5)
C82A C83A N81A Cu2A 172.4(4)
C85A C83A N81A Cu2A -8.5(8)
F1A Cu2A N81A C83A -82.8(5)
N31A Cu2A N81A C83A 55.6(5)
N71A Cu2A N81A C83A 147.1(5)
F1A Cu2A N81A N82A 95.1(4)
N31A Cu2A N81A N82A -126.4(4)
N71A Cu2A N81A N82A -34.9(4)
C83A N81A N82A C81A 4.7(6)
Cu2A N81A N82A C81A -173.6(3)
C83A N81A N82A C4A 178.7(4)
Cu2A N81A N82A C4A 0.4(6)
C82A C81A N82A N81A -1.4(6)
C84A C81A N82A N81A 175.5(5)
C82A C81A N82A C4A -175.3(5)
C84A C81A N82A C4A 1.6(9)
C96A C4A N82A N81A -73.6(5)
N72A C4A N82A N81A 54.5(6)
C96A C4A N82A C81A 99.7(5)
N72A C4A N82A C81A -132.2(5)
N12B C11B C12B C13B 0.2(7)
C14B C11B C12B C13B 178.5(7)
C11B C12B C13B N11B 1.3(7)
C11B C12B C13B C15B -177.1(6)
N22B C21B C22B C23B -3.1(6)
C24B C21B C22B C23B 174.6(6)
C21B C22B C23B N21B 1.0(7)
C21B C22B C23B C25B 172.0(6)
N32B C31B C32B C33B -1.9(6)
C34B C31B C32B C33B 176.6(5)
C31B C32B C33B N31B 3.8(6)
C31B C32B C33B C35B 179.5(5)
N42B C41B C42B C43B 0.2(6)
C44B C41B C42B C43B 176.8(6)
C41B C42B C43B N41B 3.5(7)
C41B C42B C43B C45B -175.1(5)
N52B C51B C52B C53B -1.1(6)
C54B C51B C52B C53B -174.7(6)
C51B C52B C53B N51B 1.5(6)
C51B C52B C53B C55B -178.7(5)
N62B C61B C62B C63B 2.6(6)
C64B C61B C62B C63B 179.0(6)
C61B C62B C63B N61B -2.9(6)
C61B C62B C63B C65B 172.7(6)
N72B C71B C72B C73B 2.9(6)
C74B C71B C72B C73B -178.7(5)
C71B C72B C73B N71B -3.3(6)
C71B C72B C73B C75B 175.9(5)
N82B C81B C82B C83B -2.6(6)
C84B C81B C82B C83B -177.2(6)
C81B C82B C83B N81B 4.0(6)
C81B C82B C83B C85B -173.6(6)
N22B C1B C86B C87B -166.5(4)
N12B C1B C86B C87B -38.1(6)
N22B C1B C86B C91B 19.2(6)
N12B C1B C86B C91B 147.6(4)
C91B C86B C87B C88B -4.4(7)
C1B C86B C87B C88B -178.5(4)
C86B C87B C88B C89B 2.6(7)
C87B C88B C89B C90B -0.5(7)
C88B C89B C90B C91B 0.2(7)
C88B C89B C90B C2B 175.0(4)
N42B C2B C90B C91B -18.1(6)
N32B C2B C90B C91B -146.8(4)
N42B C2B C90B C89B 167.3(4)
N32B C2B C90B C89B 38.5(6)
C89B C90B C91B C86B -2.1(7)
C2B C90B C91B C86B -177.0(4)
C87B C86B C91B C90B 4.3(7)
C1B C86B C91B C90B 178.7(4)
N52B C3B C92B C97B 142.4(4)
N62B C3B C92B C97B 17.9(6)
N52B C3B C92B C93B -41.5(6)
N62B C3B C92B C93B -166.1(4)
C97B C92B C93B C94B 0.3(7)
C3B C92B C93B C94B -175.8(4)
C92B C93B C94B C95B 1.3(7)
C93B C94B C95B C96B -0.5(7)
C94B C95B C96B C97B -1.8(7)
C94B C95B C96B C4B 177.9(4)
N72B C4B C96B C97B -140.8(4)
N82B C4B C96B C97B -11.9(6)
N72B C4B C96B C95B 39.5(6)
N82B C4B C96B C95B 168.4(4)
C93B C92B C97B C96B -2.7(7)
C3B C92B C97B C96B 173.3(4)
C95B C96B C97B C92B 3.4(7)
C4B C96B C97B C92B -176.3(4)
C12B C13B N11B N12B -2.1(6)
C15B C13B N11B N12B 176.3(5)
C12B C13B N11B Cu1B -163.3(4)
C15B C13B N11B Cu1B 15.2(8)
N21B Cu1B N11B C13B 133.3(5)
N61B Cu1B N11B C13B -45.9(5)
F1B Cu1B N11B C13B -137.2(5)
N51B Cu1B N11B C13B 42.3(5)
N21B Cu1B N11B N12B -25.3(4)
N61B Cu1B N11B N12B 155.5(4)
F1B Cu1B N11B N12B 64.1(4)
N51B Cu1B N11B N12B -116.3(4)
C13B N11B N12B C11B 2.3(6)
Cu1B N11B N12B C11B 166.2(4)
C13B N11B N12B C1B -178.7(4)
Cu1B N11B N12B C1B -14.7(6)
C12B C11B N12B N11B -1.5(6)
C14B C11B N12B N11B 180.0(6)
C12B C11B N12B C1B 179.5(5)
C14B C11B N12B C1B 1.1(9)
N22B C1B N12B N11B 59.4(6)
C86B C1B N12B N11B -69.0(5)
N22B C1B N12B C11B -121.7(5)
C86B C1B N12B C11B 109.9(6)
C22B C23B N21B N22B 1.5(6)
C25B C23B N21B N22B -170.1(5)
C22B C23B N21B Cu1B -172.6(4)
C25B C23B N21B Cu1B 15.7(8)
F1B Cu1B N21B C23B 78.4(5)
N51B Cu1B N21B C23B -60.5(5)
N11B Cu1B N21B C23B -153.0(5)
F1B Cu1B N21B N22B -94.7(4)
N51B Cu1B N21B N22B 126.5(4)
N11B Cu1B N21B N22B 33.9(4)
C22B C21B N22B N21B 4.2(6)
C24B C21B N22B N21B -173.9(5)
C22B C21B N22B C1B 178.0(5)
C24B C21B N22B C1B -0.1(8)
C23B N21B N22B C21B -3.5(6)
Cu1B N21B N22B C21B 171.1(4)
C23B N21B N22B C1B -177.9(5)
Cu1B N21B N22B C1B -3.3(7)
N12B C1B N22B C21B 135.3(5)
C86B C1B N22B C21B -98.2(6)
N12B C1B N22B N21B -51.5(6)
C86B C1B N22B N21B 75.0(6)
C32B C33B N31B N32B -4.0(5)
C35B C33B N31B N32B -179.9(5)
C32B C33B N31B Cu2B 156.8(4)
C35B C33B N31B Cu2B -19.0(7)
N41B Cu2B N31B N32B 26.8(4)
N81B Cu2B N31B N32B -153.9(4)
F1B Cu2B N31B N32B -60.0(4)
N71B Cu2B N31B N32B 118.2(4)
N41B Cu2B N31B C33B -131.3(4)
N81B Cu2B N31B C33B 48.0(4)
F1B Cu2B N31B C33B 142.0(4)
N71B Cu2B N31B C33B -39.8(4)
C32B C31B N32B N31B -0.6(6)
C34B C31B N32B N31B -179.3(5)
C32B C31B N32B C2B -169.7(4)
C34B C31B N32B C2B 11.7(8)
C33B N31B N32B C31B 2.9(5)
Cu2B N31B N32B C31B -160.0(3)
C33B N31B N32B C2B 173.1(4)
Cu2B N31B N32B C2B 10.2(6)
N42B C2B N32B C31B 107.2(5)
C90B C2B N32B C31B -121.7(5)
N42B C2B N32B N31B -61.7(5)
C90B C2B N32B N31B 69.4(5)
C42B C43B N41B N42B -5.4(6)
C45B C43B N41B N42B 173.1(5)
C42B C43B N41B Cu2B -174.9(4)
C45B C43B N41B Cu2B 3.7(8)
F1B Cu2B N41B C43B -81.1(5)
N71B Cu2B N41B C43B 52.8(5)
N31B Cu2B N41B C43B 145.2(5)
F1B Cu2B N41B N42B 111.2(4)
N71B Cu2B N41B N42B -114.9(4)
N31B Cu2B N41B N42B -22.5(4)
C42B C41B N42B N41B -3.6(6)
C44B C41B N42B N41B 179.7(5)
C42B C41B N42B C2B -167.5(5)
C44B C41B N42B C2B 15.7(9)
C43B N41B N42B C41B 5.6(6)
Cu2B N41B N42B C41B 176.1(4)
C43B N41B N42B C2B 171.1(4)
Cu2B N41B N42B C2B -18.4(6)
C90B C2B N42B C41B 100.7(6)
N32B C2B N42B C41B -128.2(5)
C90B C2B N42B N41B -62.4(5)
N32B C2B N42B N41B 68.8(6)
C52B C53B N51B N52B -1.1(5)
C55B C53B N51B N52B 179.1(5)
C52B C53B N51B Cu1B -162.3(4)
C55B C53B N51B Cu1B 17.9(8)
N21B Cu1B N51B C53B -49.4(5)
N61B Cu1B N51B C53B 130.6(5)
F1B Cu1B N51B C53B -143.3(4)
N11B Cu1B N51B C53B 37.2(5)
N21B Cu1B N51B N52B 151.5(3)
N61B Cu1B N51B N52B -28.5(3)
F1B Cu1B N51B N52B 57.5(4)
N11B Cu1B N51B N52B -122.0(3)
C53B N51B N52B C3B -175.1(4)
Cu1B N51B N52B C3B -10.3(6)
C53B N51B N52B C51B 0.4(5)
Cu1B N51B N52B C51B 165.3(3)
N62B C3B N52B N51B 58.8(5)
C92B C3B N52B N51B -66.0(6)
N62B C3B N52B C51B -115.9(5)
C92B C3B N52B C51B 119.2(5)
C52B C51B N52B N51B 0.4(5)
C54B C51B N52B N51B 175.2(4)
C52B C51B N52B C3B 175.6(5)
C54B C51B N52B C3B -9.6(7)
C62B C63B N61B N62B 2.1(6)
C65B C63B N61B N62B -173.8(5)
C62B C63B N61B Cu1B 175.4(4)
C65B C63B N61B Cu1B -0.4(8)
F1B Cu1B N61B N62B -109.2(4)
N51B Cu1B N61B N62B 29.7(4)
N11B Cu1B N61B N62B 122.2(4)
F1B Cu1B N61B C63B 78.2(5)
N51B Cu1B N61B C63B -142.9(5)
N11B Cu1B N61B C63B -50.4(5)
C63B N61B N62B C61B -0.5(6)
Cu1B N61B N62B C61B -174.4(3)
C63B N61B N62B C3B -177.6(5)
Cu1B N61B N62B C3B 8.6(6)
C62B C61B N62B N61B -1.4(6)
C64B C61B N62B N61B -178.2(5)
C62B C61B N62B C3B 175.5(5)
C64B C61B N62B C3B -1.3(8)
N52B C3B N62B N61B -60.0(6)
C92B C3B N62B N61B 67.3(6)
N52B C3B N62B C61B 123.6(5)
C92B C3B N62B C61B -109.1(5)
C72B C73B N71B N72B 2.3(5)
C75B C73B N71B N72B -176.9(5)
C72B C73B N71B Cu2B 169.4(3)
C75B C73B N71B Cu2B -9.8(8)
N41B Cu2B N71B C73B 42.2(5)
N81B Cu2B N71B C73B -138.1(5)
F1B Cu2B N71B C73B 132.2(4)
N31B Cu2B N71B C73B -45.9(5)
N41B Cu2B N71B N72B -152.4(4)
N81B Cu2B N71B N72B 27.2(4)
F1B Cu2B N71B N72B -62.4(4)
N31B Cu2B N71B N72B 119.4(4)
C72B C71B N72B N71B -1.6(6)
C74B C71B N72B N71B 179.9(5)
C72B C71B N72B C4B 178.3(5)
C74B C71B N72B C4B -0.2(8)
C73B N71B N72B C71B -0.5(5)
Cu2B N71B N72B C71B -169.1(3)
C73B N71B N72B C4B 179.7(4)
Cu2B N71B N72B C4B 11.0(6)
C96B C4B N72B C71B -109.6(6)
N82B C4B N72B C71B 121.0(5)
C96B C4B N72B N71B 70.2(6)
N82B C4B N72B N71B -59.1(6)
C82B C83B N81B N82B -3.8(6)
C85B C83B N81B N82B 174.0(5)
C82B C83B N81B Cu2B 178.5(4)
C85B C83B N81B Cu2B -3.8(9)
F1B Cu2B N81B C83B -77.8(5)
N71B Cu2B N81B C83B 148.2(5)
N31B Cu2B N81B C83B 55.9(5)
F1B Cu2B N81B N82B 104.7(4)
N71B Cu2B N81B N82B -29.2(4)
N31B Cu2B N81B N82B -121.6(4)
C82B C81B N82B N81B 0.4(6)
C84B C81B N82B N81B 175.1(5)
C82B C81B N82B C4B -171.9(5)
C84B C81B N82B C4B 2.8(9)
C83B N81B N82B C81B 2.2(6)
Cu2B N81B N82B C81B -179.8(4)
C83B N81B N82B C4B 175.0(5)
Cu2B N81B N82B C4B -7.1(7)
N72B C4B N82B C81B -129.3(5)
C96B C4B N82B C81B 100.2(6)
N72B C4B N82B N81B 59.0(6)
C96B C4B N82B N81B -71.5(6)
N12C C11C C12C C13C 1.0(6)
C14C C11C C12C C13C -179.0(6)
C11C C12C C13C N11C 0.7(6)
C11C C12C C13C C15C -177.3(5)
N22C C21C C22C C23C -2.6(6)
C24C C21C C22C C23C 177.2(7)
C21C C22C C23C N21C -0.1(7)
C21C C22C C23C C25C 172.7(6)
N32C C31C C32C C33C -2.1(6)
C34C C31C C32C C33C 173.9(5)
C31C C32C C33C N31C 1.7(6)
C31C C32C C33C C35C -178.3(5)
N42C C41C C42C C43C 2.8(6)
C44C C41C C42C C43C 177.0(6)
C41C C42C C43C N41C -0.3(7)
C41C C42C C43C C45C -175.3(5)
N52C C51C C52C C53C -0.4(6)
C54C C51C C52C C53C -175.6(6)
C51C C52C C53C N51C 1.4(7)
C51C C52C C53C C55C 180.0(5)
N62C C61C C62C C63C 1.8(7)
C64C C61C C62C C63C 178.3(6)
C61C C62C C63C N61C -2.0(7)
C61C C62C C63C C65C 171.9(6)
N72C C71C C72C C73C -0.4(7)
C74C C71C C72C C73C 178.0(6)
C71C C72C C73C N71C 0.3(7)
C71C C72C C73C C75C 176.6(6)
N82C C81C C82C C83C -3.3(7)
C84C C81C C82C C83C -178.8(6)
C81C C82C C83C N81C 5.4(7)
C81C C82C C83C C85C -174.2(7)
N22C C1C C86C C87C -162.7(4)
N12C C1C C86C C87C -34.0(6)
N22C C1C C86C C91C 18.8(6)
N12C C1C C86C C91C 147.5(4)
C91C C86C C87C C88C 0.3(7)
C1C C86C C87C C88C -178.2(4)
C86C C87C C88C C89C 0.0(7)
C87C C88C C89C C90C -0.4(7)
C88C C89C C90C C91C 0.5(7)
C88C C89C C90C C2C 176.4(4)
N32C C2C C90C C89C 40.6(6)
N42C C2C C90C C89C 166.9(4)
N32C C2C C90C C91C -143.7(4)
N42C C2C C90C C91C -17.5(6)
C87C C86C C91C C90C -0.1(7)
C1C C86C C91C C90C 178.4(4)
C89C C90C C91C C86C -0.3(7)
C2C C90C C91C C86C -176.1(4)
N62C C3C C92C C97C 20.8(6)
N52C C3C C92C C97C 145.3(4)
N62C C3C C92C C93C -164.6(4)
N52C C3C C92C C93C -40.1(6)
C97C C92C C93C C94C -2.0(7)
C3C C92C C93C C94C -176.3(4)
C92C C93C C94C C95C 1.8(7)
C93C C94C C95C C96C -1.5(7)
C94C C95C C96C C97C 1.3(7)
C94C C95C C96C C4C 174.0(4)
N72C C4C C96C C97C -146.8(4)
N82C C4C C96C C97C -22.8(6)
N72C C4C C96C C95C 40.4(6)
N82C C4C C96C C95C 164.4(4)
C95C C96C C97C C92C -1.5(7)
C4C C96C C97C C92C -174.0(4)
C93C C92C C97C C96C 1.9(7)
C3C C92C C97C C96C 176.3(4)
C12C C13C N11C N12C -2.1(6)
C15C C13C N11C N12C 176.0(5)
C12C C13C N11C Cu1C -165.3(4)
C15C C13C N11C Cu1C 12.8(8)
N21C Cu1C N11C C13C 134.6(5)
N61C Cu1C N11C C13C -44.9(5)
F1C Cu1C N11C C13C -138.4(5)
N51C Cu1C N11C C13C 43.4(5)
N21C Cu1C N11C N12C -26.1(4)
N61C Cu1C N11C N12C 154.4(4)
F1C Cu1C N11C N12C 60.9(5)
N51C Cu1C N11C N12C -117.3(4)
C12C C11C N12C N11C -2.5(6)
C14C C11C N12C N11C 177.6(5)
C12C C11C N12C C1C -179.8(5)
C14C C11C N12C C1C 0.3(9)
C13C N11C N12C C11C 2.9(6)
Cu1C N11C N12C C11C 168.4(3)
C13C N11C N12C C1C -179.5(5)
Cu1C N11C N12C C1C -14.0(6)
N22C C1C N12C C11C -122.0(5)
C86C C1C N12C C11C 107.5(6)
N22C C1C N12C N11C 60.8(6)
C86C C1C N12C N11C -69.7(6)
C22C C23C N21C N22C 2.8(7)
C25C C23C N21C N22C -170.7(5)
C22C C23C N21C Cu1C -172.7(4)
C25C C23C N21C Cu1C 13.9(8)
F1C Cu1C N21C C23C 74.7(5)
N51C Cu1C N21C C23C -62.3(5)
N11C Cu1C N21C C23C -154.9(5)
F1C Cu1C N21C N22C -100.0(4)
N51C Cu1C N21C N22C 123.0(4)
N11C Cu1C N21C N22C 30.4(4)
C23C N21C N22C C21C -4.4(6)
Cu1C N21C N22C C21C 171.4(4)
C23C N21C N22C C1C -171.2(5)
Cu1C N21C N22C C1C 4.7(7)
C22C C21C N22C N21C 4.3(6)
C24C C21C N22C N21C -175.4(5)
C22C C21C N22C C1C 170.4(5)
C24C C21C N22C C1C -9.4(9)
N12C C1C N22C N21C -58.7(6)
C86C C1C N22C N21C 71.4(6)
N12C C1C N22C C21C 136.8(5)
C86C C1C N22C C21C -93.1(6)
C32C C33C N31C N32C -0.6(5)
C35C C33C N31C N32C 179.3(5)
C32C C33C N31C Cu2C 167.9(3)
C35C C33C N31C Cu2C -12.2(8)
N41C Cu2C N31C N32C 31.1(4)
N81C Cu2C N31C N32C -149.7(4)
F1C Cu2C N31C N32C -56.5(4)
N71C Cu2C N31C N32C 123.8(4)
N41C Cu2C N31C C33C -136.1(5)
N81C Cu2C N31C C33C 43.1(5)
F1C Cu2C N31C C33C 136.2(4)
N71C Cu2C N31C C33C -43.4(5)
C33C N31C N32C C31C -0.7(5)
Cu2C N31C N32C C31C -170.7(3)
C33C N31C N32C C2C 177.2(4)
Cu2C N31C N32C C2C 7.2(6)
C32C C31C N32C N31C 1.7(6)
C34C C31C N32C N31C -174.3(5)
C32C C31C N32C C2C -176.0(4)
C34C C31C N32C C2C 7.9(8)
C90C C2C N32C N31C 67.8(5)
N42C C2C N32C N31C -59.9(6)
C90C C2C N32C C31C -114.6(5)
N42C C2C N32C C31C 117.7(5)
C42C C43C N41C N42C -2.1(6)
C45C C43C N41C N42C 173.0(5)
C42C C43C N41C Cu2C -173.1(4)
C45C C43C N41C Cu2C 2.1(9)
F1C Cu2C N41C C43C -80.2(5)
N31C Cu2C N41C C43C 142.3(5)
N71C Cu2C N41C C43C 51.4(5)
F1C Cu2C N41C N42C 110.4(4)
N31C Cu2C N41C N42C -27.1(4)
N71C Cu2C N41C N42C -118.0(4)
C44C C41C N42C N41C -178.6(5)
C42C C41C N42C N41C -4.3(6)
C44C C41C N42C C2C 11.5(9)
C42C C41C N42C C2C -174.1(5)
C43C N41C N42C C41C 4.1(6)
Cu2C N41C N42C C41C 176.0(4)
C43C N41C N42C C2C 175.2(5)
Cu2C N41C N42C C2C -12.9(6)
N32C C2C N42C C41C -126.9(5)
C90C C2C N42C C41C 104.5(6)
N32C C2C N42C N41C 63.6(6)
C90C C2C N42C N41C -65.0(5)
C52C C53C N51C N52C -1.7(6)
C55C C53C N51C N52C 179.7(5)
C52C C53C N51C Cu1C -167.7(4)
C55C C53C N51C Cu1C 13.7(8)
N21C Cu1C N51C C53C -45.1(5)
N61C Cu1C N51C C53C 134.1(5)
F1C Cu1C N51C C53C -136.2(5)
N11C Cu1C N51C C53C 41.8(5)
N21C Cu1C N51C N52C 150.9(4)
N61C Cu1C N51C N52C -30.0(4)
F1C Cu1C N51C N52C 59.8(5)
N11C Cu1C N51C N52C -122.3(4)
C52C C51C N52C N51C -0.6(6)
C54C C51C N52C N51C 175.3(5)
C52C C51C N52C C3C 175.7(5)
C54C C51C N52C C3C -8.4(8)
C53C N51C N52C C51C 1.4(5)
Cu1C N51C N52C C51C 170.0(3)
C53C N51C N52C C3C -175.3(4)
Cu1C N51C N52C C3C -6.8(6)
N62C C3C N52C C51C -119.8(5)
C92C C3C N52C C51C 115.0(6)
N62C C3C N52C N51C 56.3(6)
C92C C3C N52C N51C -68.9(5)
C62C C63C N61C N62C 1.2(6)
C65C C63C N61C N62C -173.2(5)
C62C C63C N61C Cu1C 174.3(4)
C65C C63C N61C Cu1C -0.1(8)
F1C Cu1C N61C N62C -108.8(4)
N51C Cu1C N61C N62C 28.2(4)
N11C Cu1C N61C N62C 120.8(4)
F1C Cu1C N61C C63C 79.1(5)
N51C Cu1C N61C C63C -144.0(5)
N11C Cu1C N61C C63C -51.4(5)
C63C N61C N62C C61C -0.2(6)
Cu1C N61C N62C C61C -173.9(4)
C63C N61C N62C C3C -174.6(5)
Cu1C N61C N62C C3C 11.7(6)
C62C C61C N62C N61C -1.1(6)
C64C C61C N62C N61C -178.1(5)
C62C C61C N62C C3C 173.0(5)
C64C C61C N62C C3C -3.9(8)
N52C C3C N62C N61C -62.2(6)
C92C C3C N62C N61C 63.0(6)
N52C C3C N62C C61C 124.4(5)
C92C C3C N62C C61C -110.3(6)
C72C C73C N71C N72C -0.1(6)
C75C C73C N71C N72C -176.5(5)
C72C C73C N71C Cu2C 168.0(4)
C75C C73C N71C Cu2C -8.4(9)
N41C Cu2C N71C C73C 42.2(5)
N81C Cu2C N71C C73C -138.4(5)
F1C Cu2C N71C C73C 134.8(5)
N31C Cu2C N71C C73C -45.5(5)
N41C Cu2C N71C N72C -150.9(4)
N81C Cu2C N71C N72C 28.5(4)
F1C Cu2C N71C N72C -58.3(4)
N31C Cu2C N71C N72C 121.4(4)
C73C N71C N72C C71C -0.2(6)
Cu2C N71C N72C C71C -170.3(4)
C73C N71C N72C C4C -180.0(5)
Cu2C N71C N72C C4C 9.9(6)
C72C C71C N72C N71C 0.4(7)
C74C C71C N72C N71C -178.2(5)
C72C C71C N72C C4C -179.8(5)
C74C C71C N72C C4C 1.6(9)
N82C C4C N72C N71C -56.5(6)
C96C C4C N72C N71C 66.9(6)
N82C C4C N72C C71C 123.7(6)
C96C C4C N72C C71C -112.8(6)
C82C C83C N81C N82C -5.2(6)
C85C C83C N81C N82C 174.5(6)
C82C C83C N81C Cu2C 174.6(4)
C85C C83C N81C Cu2C -5.8(9)
F1C Cu2C N81C C83C -80.4(5)
N31C Cu2C N81C C83C 57.2(5)
N71C Cu2C N81C C83C 148.0(5)
F1C Cu2C N81C N82C 99.4(4)
N31C Cu2C N81C N82C -123.1(4)
N71C Cu2C N81C N82C -32.3(4)
C82C C81C N82C N81C 0.1(7)
C84C C81C N82C N81C 175.8(6)
C82C C81C N82C C4C -173.3(5)
C84C C81C N82C C4C 2.4(10)
C83C N81C N82C C81C 3.3(7)
Cu2C N81C N82C C81C -176.4(4)
C83C N81C N82C C4C 177.1(5)
Cu2C N81C N82C C4C -2.7(7)
N72C C4C N82C C81C -132.9(6)
C96C C4C N82C C81C 101.9(6)
N72C C4C N82C N81C 54.3(6)
C96C C4C N82C N81C -70.9(6)
